data_4110530
loop_
_publ_author_name
'Nanfeng Zheng'
'Haiwei Lu'
'Xianhui Bu'
'Pingyun Feng'

_publ_section_title
;
 Metal-Chelate Dye-Controlled Organization of Cd32S14(SPh)404-
 Nanoclusters into Three-Dimensional Molecular and Covalent Open
 Architecture
;
_journal_name_full 'Journal of the American Chemical Society'
_journal_page_first 4528
_journal_page_last 4529
_journal_paper_doi 10.1021/ja060006+
_journal_volume 128
_journal_year 2006
_chemical_formula_sum 'C264 H244 Cd32 Fe N6 S52'
_chemical_formula_weight 8820.42
_chemical_name_common COV-10CdS-FePAL
_chemical_name_systematic
; 
 ? 
;
_space_group_IT_number 15
_symmetry_cell_setting monoclinic
_symmetry_space_group_name_Hall '-C 2yc'
_symmetry_space_group_name_H-M 'C 1 2/c 1'
_atom_sites_solution_hydrogens none
_atom_sites_solution_primary direct
_atom_sites_solution_secondary difmap
_audit_creation_method SHELXL-97
_cell_angle_alpha 90.00
_cell_angle_beta 131.386(2)
_cell_angle_gamma 90.00
_cell_formula_units_Z 8
_cell_length_a 48.250(2)
_cell_length_b 48.650(2)
_cell_length_c 35.6515(14)
_cell_measurement_reflns_used 1242
_cell_measurement_temperature 100(2)
_cell_measurement_theta_max 20.8
_cell_measurement_theta_min 5.2
_cell_volume 62788(5)
_computing_structure_refinement 'SHELXL-97 (Sheldrick, 1997)'
_computing_structure_solution 'SHELXS-97 (Sheldrick, 1990)'
_diffrn_ambient_temperature 100(2)
_diffrn_measured_fraction_theta_full 0.999
_diffrn_measured_fraction_theta_max 0.999
_diffrn_measurement_device_type 'Bruker P4'
_diffrn_measurement_method '\w scans'
_diffrn_radiation_monochromator graphite
_diffrn_radiation_source 'sealed tube'
_diffrn_radiation_type MoK\a
_diffrn_radiation_wavelength 0.71073
_diffrn_reflns_av_R_equivalents 0.0899
_diffrn_reflns_av_sigmaI/netI 0.0495
_diffrn_reflns_limit_h_max 51
_diffrn_reflns_limit_h_min -51
_diffrn_reflns_limit_k_max 52
_diffrn_reflns_limit_k_min -52
_diffrn_reflns_limit_l_max 38
_diffrn_reflns_limit_l_min -38
_diffrn_reflns_number 311750
_diffrn_reflns_theta_full 22.50
_diffrn_reflns_theta_max 22.50
_diffrn_reflns_theta_min 1.28
_diffrn_standards_decay_% 'Not measured'
_diffrn_standards_interval_count 0
_diffrn_standards_interval_time 0
_diffrn_standards_number 0
_exptl_absorpt_coefficient_mu 2.551
_exptl_absorpt_correction_T_max 0.6294
_exptl_absorpt_correction_T_min 0.5680
_exptl_absorpt_correction_type empirical
_exptl_absorpt_process_details 'SADABS (Sheldrick,1996)'
_exptl_crystal_colour red
_exptl_crystal_density_diffrn 1.866
_exptl_crystal_description 'fragment of prism'
_exptl_crystal_F_000 34112
_exptl_crystal_size_max 0.25
_exptl_crystal_size_mid 0.23
_exptl_crystal_size_min 0.20
_refine_diff_density_max 4.842
_refine_diff_density_min -1.733
_refine_diff_density_rms 0.221
_refine_ls_extinction_method none
_refine_ls_goodness_of_fit_ref 1.147
_refine_ls_hydrogen_treatment none
_refine_ls_matrix_type full
_refine_ls_number_parameters 1629
_refine_ls_number_reflns 41035
_refine_ls_number_restraints 6
_refine_ls_restrained_S_all 1.148
_refine_ls_R_factor_all 0.0935
_refine_ls_R_factor_gt 0.0628
_refine_ls_shift/su_max 0.075
_refine_ls_shift/su_mean 0.000
_refine_ls_structure_factor_coef Fsqd
_refine_ls_weighting_details 'calc w=1/[\s^2^(Fo^2^)+(0.1263P)^2^+976.2327P] where P=(Fo^2^+2Fc^2^)/3'
_refine_ls_weighting_scheme calc
_refine_ls_wR_factor_gt 0.2021
_refine_ls_wR_factor_ref 0.2307
_reflns_number_gt 28890
_reflns_number_total 41035
_reflns_threshold_expression >2sigma(I)
_cod_data_source_file ja0600062Bsi20060310_033049_1.cif
_cod_data_source_block COV-10CdS-FePAL
_cod_original_cell_volume 62788(4)
_cod_database_code 4110530

loop_
_symmetry_equiv_pos_as_xyz
'x, y, z'
'-x, y, -z+1/2'
'x+1/2, y+1/2, z'
'-x+1/2, y+1/2, -z+1/2'
'-x, -y, -z'
'x, -y, z-1/2'
'-x+1/2, -y+1/2, -z'
'x+1/2, -y+1/2, z-1/2'

loop_
_atom_site_label
_atom_site_type_symbol
_atom_site_fract_x
_atom_site_fract_y
_atom_site_fract_z
_atom_site_U_iso_or_equiv
_atom_site_adp_type
_atom_site_occupancy
_atom_site_symmetry_multiplicity
_atom_site_calc_flag
_atom_site_refinement_flags
S1 S 0.13146(12) 0.87975(10) 0.77866(17) 0.0593(12) Uani 1 1 d .
S2 S 0.25316(14) 1.03770(9) 0.65903(18) 0.0666(14) Uani 1 1 d .
S3 S 0.25267(15) 0.97006(9) 0.87441(17) 0.0632(13) Uani 1 1 d .
S4 S 0.19299(14) 0.87505(9) 0.93488(19) 0.0598(12) Uani 1 1 d .
S5 S 0.14951(14) 0.96418(10) 0.75898(18) 0.0660(13) Uani 1 1 d .
S6 S 0.08462(13) 0.85393(9) 0.53935(15) 0.0587(12) Uani 1 1 d .
S7 S 0.38353(11) 0.86458(9) 0.76560(16) 0.0516(11) Uani 1 1 d .
S8 S 0.24252(12) 0.98581(9) 0.55624(17) 0.0545(11) Uani 1 1 d .
S9 S 0.22545(12) 0.77229(9) 0.62624(17) 0.0527(11) Uani 1 1 d .
S10 S 0.15347(13) 0.83688(9) 0.52399(15) 0.0580(12) Uani 1 1 d .
S11 S 0.44710(11) 0.79554(10) 0.84616(15) 0.0551(12) Uani 1 1 d .
S12 S 0.31553(11) 0.92682(8) 0.65926(16) 0.0467(10) Uani 1 1 d .
S13 S 0.19957(13) 1.06763(9) 0.52125(16) 0.0532(11) Uani 1 1 d .
S14 S 0.33671(11) 0.78362(9) 0.72916(16) 0.0479(10) Uani 1 1 d .
S15 S 0.05259(10) 0.69613(9) 0.48937(15) 0.0476(10) Uani 1 1 d .
S16 S 0.19787(10) 0.80792(8) 0.86499(13) 0.0421(9) Uani 1 1 d .
S17 S 0.11459(10) 0.90844(8) 0.65086(14) 0.0444(9) Uani 1 1 d .
S18 S 0.11935(12) 0.75596(9) 0.51143(16) 0.0512(11) Uani 1 1 d .
S19 S 0.37509(9) 0.81695(8) 0.96871(13) 0.0371(9) Uani 1 1 d .
S20 S 0.27121(11) 0.84874(8) 0.63387(15) 0.0450(10) Uani 1 1 d .
S21 S 0.48320(15) 0.86467(11) 0.9338(3) 0.123(3) Uani 1 1 d .
S22 S 0.16479(16) 0.98438(9) 0.6627(2) 0.0716(14) Uani 1 1 d .
S23 S 0.19786(14) 0.91176(11) 0.54212(18) 0.0797(17) Uani 1 1 d .
S24 S 0.15464(14) 0.94577(12) 0.87280(17) 0.0756(16) Uani 1 1 d .
S25 S 0.40948(13) 0.92321(13) 0.8522(2) 0.104(2) Uani 1 1 d D
S26 S 0.15141(13) 1.00501(10) 0.53481(18) 0.0693(15) Uani 1 1 d .
S27 S 0.25360(14) 1.00705(9) 0.77158(19) 0.0661(13) Uani 1 1 d .
S28 S 0.11901(14) 0.92996(11) 0.54016(18) 0.0827(18) Uani 1 1 d .
S33 S 0.30258(8) 0.86863(7) 0.86277(11) 0.0262(7) Uani 1 1 d .
S34 S 0.15874(9) 0.80088(7) 0.63720(12) 0.0288(8) Uani 1 1 d .
S35 S 0.22816(9) 0.92745(7) 0.76144(12) 0.0318(8) Uani 1 1 d .
S36 S 0.13111(10) 0.71913(8) 0.62685(14) 0.0433(9) Uani 1 1 d .
S37 S 0.26939(9) 0.81887(7) 0.74456(12) 0.0273(7) Uani 1 1 d .
S38 S 0.30527(9) 0.89918(7) 0.75568(12) 0.0297(8) Uani 1 1 d .
S39 S 0.19290(9) 0.84732(7) 0.75400(12) 0.0283(8) Uani 1 1 d .
S40 S 0.19374(9) 0.87774(7) 0.64427(12) 0.0323(8) Uani 1 1 d .
S41 S 0.37682(9) 0.83995(7) 0.85369(12) 0.0303(8) Uani 1 1 d .
S42 S 0.23030(10) 0.95553(8) 0.65375(14) 0.0414(9) Uani 1 1 d .
S43 S 0.22473(9) 0.89979(7) 0.86530(12) 0.0331(8) Uani 1 1 d .
S44 S 0.41120(10) 0.88528(9) 0.95994(14) 0.0440(10) Uani 1 1 d .
S45 S 0.26976(9) 0.78365(7) 0.85447(12) 0.0331(8) Uani 1 1 d .
S46 S 0.24237(10) 0.74098(8) 0.73089(14) 0.0421(9) Uani 1 1 d .
S47 S 0.34055(10) 0.91072(8) 0.98211(13) 0.0404(9) Uani 1 1 d .
S48 S 0.04907(9) 0.77793(7) 0.53623(13) 0.0348(8) Uani 1 1 d .
S49 S 0.45978(9) 0.79254(8) 0.97163(13) 0.0388(9) Uani 1 1 d .
S50 S 0.28738(10) 0.84157(8) 0.95462(13) 0.0393(9) Uani 1 1 d .
S51 S 0.15731(9) 0.76940(7) 0.73380(12) 0.0333(8) Uani 1 1 d .
S52 S 0.32780(11) 0.97837(8) 0.75380(15) 0.0482(10) Uani 1 1 d .
S53 S 0.26925(11) 0.94266(8) 0.99624(14) 0.0428(9) Uani 1 1 d .
S54 S 0.08557(9) 0.82867(7) 0.65562(13) 0.0353(8) Uani 1 1 d .
S55 S 0.35244(9) 0.76749(8) 0.84990(13) 0.0384(9) Uani 1 1 d .
S56 S 0.33957(11) 0.95145(8) 0.87649(13) 0.0423(9) Uani 1 1 d .
Cd1 Cd 0.31145(2) 0.857387(19) 0.80238(3) 0.0273(2) Uani 1 1 d .
Cd2 Cd 0.23718(2) 0.88548(2) 0.80933(3) 0.0283(2) Uani 1 1 d .
Cd3 Cd 0.23929(3) 0.91426(2) 0.70401(3) 0.0308(2) Uani 1 1 d .
Cd4 Cd 0.20516(3) 0.837215(19) 0.69687(3) 0.0276(2) Uani 1 1 d .
Cd5 Cd 0.34817(3) 0.90711(2) 0.91725(3) 0.0318(2) Uani 1 1 d .
Cd6 Cd 0.28342(3) 0.77787(2) 0.79926(4) 0.0303(2) Uani 1 1 d .
Cd7 Cd 0.12939(3) 0.86921(2) 0.70576(4) 0.0353(3) Uani 1 1 d .
Cd8 Cd 0.12778(3) 0.89304(2) 0.59802(4) 0.0410(3) Uani 1 1 d .
Cd9 Cd 0.20872(3) 0.86749(2) 0.58937(4) 0.0417(3) Uani 1 1 d .
Cd10 Cd 0.17751(3) 0.75644(2) 0.68518(4) 0.0351(3) Uani 1 1 d .
Cd11 Cd 0.30476(3) 0.82509(2) 0.90433(3) 0.0308(2) Uani 1 1 d .
Cd12 Cd 0.20629(3) 0.80280(2) 0.80146(4) 0.0315(2) Uani 1 1 d .
Cd13 Cd 0.27354(3) 0.96341(2) 0.82477(4) 0.0432(3) Uani 1 1 d .
Cd14 Cd 0.09402(3) 0.81602(2) 0.59548(4) 0.0327(2) Uani 1 1 d .
Cd15 Cd 0.39159(3) 0.80503(2) 0.91690(4) 0.0339(3) Uani 1 1 d .
Cd16 Cd 0.16220(3) 0.79410(2) 0.57015(4) 0.0402(3) Uani 1 1 d .
Cd17 Cd 0.42036(3) 0.88034(2) 0.89695(4) 0.0420(3) Uani 1 1 d .
Cd18 Cd 0.34461(3) 0.93924(2) 0.81355(4) 0.0397(3) Uani 1 1 d .
Cd19 Cd 0.31665(3) 0.88262(2) 0.69899(4) 0.0396(3) Uani 1 1 d .
Cd20 Cd 0.21821(3) 0.85614(2) 0.89683(4) 0.0440(3) Uani 1 1 d .
Cd21 Cd 0.16205(3) 0.94387(2) 0.70561(4) 0.0447(3) Uani 1 1 d .
Cd22 Cd 0.48405(3) 0.81369(2) 0.93374(4) 0.0369(3) Uani 1 1 d .
Cd23 Cd 0.27674(3) 0.92996(2) 0.93434(4) 0.0405(3) Uani 1 1 d .
Cd24 Cd 0.08616(3) 0.73971(2) 0.53963(4) 0.0379(3) Uani 1 1 d .
Cd25 Cd 0.20634(3) 0.92534(2) 0.95756(4) 0.0428(3) Uani 1 1 d .
Cd26 Cd 0.38324(3) 0.81711(2) 0.79608(4) 0.0409(3) Uani 1 1 d .
Cd27 Cd 0.16276(3) 0.96817(3) 0.59314(5) 0.0540(3) Uani 1 1 d .
Cd28 Cd 0.25008(3) 0.94378(2) 0.60516(5) 0.0500(3) Uani 1 1 d .
Cd29 Cd 0.26329(3) 0.99642(2) 0.71163(5) 0.0528(3) Uani 1 1 d .
Cd30 Cd 0.27511(3) 0.80907(2) 0.68007(4) 0.0381(3) Uani 1 1 d .
Cd31 Cd 0.16457(3) 0.92588(3) 0.81643(4) 0.0494(3) Uani 1 1 d .
Cd32 Cd 0.21257(3) 1.02356(3) 0.56810(5) 0.0540(3) Uani 1 1 d .
C1N C 0.4522(5) 0.1236(4) 0.6395(6) 0.061(5) Uani 1 1 d .
C2N C 0.4201(5) 0.1284(4) 0.5895(6) 0.059(5) Uani 1 1 d .
C3N C 0.3953(5) 0.1487(4) 0.5773(6) 0.068(6) Uani 1 1 d .
C4N C 0.4019(4) 0.1640(4) 0.6152(6) 0.055(5) Uani 1 1 d .
C5N C 0.4329(4) 0.1589(3) 0.6641(5) 0.043(4) Uani 1 1 d .
C6N C 0.4809(4) 0.1796(3) 0.7905(6) 0.049(4) Uani 1 1 d .
C7N C 0.4585(5) 0.2008(4) 0.7848(7) 0.068(5) Uani 1 1 d .
C8N C 0.4265(5) 0.2088(4) 0.7351(8) 0.066(5) Uani 1 1 d .
C9N C 0.4175(4) 0.1944(4) 0.6954(6) 0.052(4) Uani 1 1 d .
C10N C 0.4412(4) 0.1739(3) 0.7047(6) 0.045(4) Uani 1 1 d .
C11N C 0.3852(5) 0.2007(4) 0.6432(9) 0.077(6) Uani 1 1 d .
C12N C 0.3774(5) 0.1858(4) 0.6049(7) 0.070(6) Uani 1 1 d .
C13N C 0.4869(5) 0.0810(4) 0.7524(6) 0.061(5) Uani 1 1 d .
C14N C 0.4730(7) 0.0556(4) 0.7550(7) 0.086(8) Uani 1 1 d .
C15N C 0.4470(9) 0.0590(7) 0.7615(9) 0.119(11) Uani 1 1 d .
C16N C 0.4342(7) 0.0828(6) 0.7609(10) 0.098(8) Uani 1 1 d .
C17N C 0.4499(5) 0.1090(5) 0.7597(7) 0.080(6) Uani 1 1 d .
C18N C 0.4871(9) 0.0310(4) 0.7528(10) 0.119(15) Uani 1 1 d .
Fe1 Fe 0.5000 0.13677(6) 0.7500 0.0378(7) Uani 1 2 d S
N1 N 0.4587(3) 0.1389(3) 0.6777(4) 0.043(3) Uani 1 1 d .
N2 N 0.4719(3) 0.1661(3) 0.7509(4) 0.043(3) Uani 1 1 d .
N3 N 0.4751(4) 0.1062(3) 0.7542(5) 0.050(3) Uani 1 1 d .
C11 C 0.0835(4) 0.7727(4) 0.4552(6) 0.084(6) Uiso 1 1 d G
C12 C 0.0700(7) 0.7608(4) 0.4104(9) 0.172(14) Uiso 1 1 d G
C13 C 0.0410(7) 0.7731(6) 0.3652(7) 0.206(18) Uiso 1 1 d G
C14 C 0.0256(6) 0.7974(6) 0.3648(7) 0.23(2) Uiso 1 1 d G
C15 C 0.0391(6) 0.8092(4) 0.4096(10) 0.171(14) Uiso 1 1 d G
C16 C 0.0680(5) 0.7969(4) 0.4548(7) 0.091(7) Uiso 1 1 d G
C21 C 0.0334(2) 0.7664(2) 0.5669(3) 0.035(3) Uani 1 1 d G
C22 C -0.0045(2) 0.7648(2) 0.5386(2) 0.039(4) Uani 1 1 d G
C23 C -0.01840(17) 0.7570(2) 0.5610(3) 0.048(4) Uani 1 1 d G
C24 C 0.0057(2) 0.7508(2) 0.6117(3) 0.055(4) Uani 1 1 d G
C25 C 0.0436(2) 0.7524(2) 0.6400(2) 0.047(4) Uani 1 1 d G
C26 C 0.05747(16) 0.7602(2) 0.6176(3) 0.037(3) Uani 1 1 d G
C31 C 0.1529(3) 0.6945(3) 0.6172(5) 0.053(4) Uiso 1 1 d G
C32 C 0.1424(4) 0.6672(3) 0.6124(6) 0.112(8) Uiso 1 1 d G
C33 C 0.1589(5) 0.6468(2) 0.6056(7) 0.145(11) Uiso 1 1 d G
C34 C 0.1858(5) 0.6537(3) 0.6036(7) 0.114(9) Uiso 1 1 d G
C35 C 0.1963(4) 0.6809(3) 0.6083(6) 0.095(7) Uiso 1 1 d G
C36 C 0.1798(3) 0.7014(2) 0.6151(5) 0.058(4) Uiso 1 1 d G
C41 C 0.1586(3) 0.73919(15) 0.7633(3) 0.034(3) Uani 1 1 d G
C42 C 0.1363(3) 0.71721(19) 0.7329(3) 0.047(4) Uani 1 1 d G
C43 C 0.1360(3) 0.69335(17) 0.7540(4) 0.054(4) Uani 1 1 d G
C44 C 0.1579(3) 0.69146(18) 0.8055(4) 0.065(5) Uani 1 1 d G
C45 C 0.1801(3) 0.7134(2) 0.8359(3) 0.062(5) Uani 1 1 d G
C46 C 0.1805(3) 0.73730(18) 0.8148(3) 0.053(4) Uani 1 1 d G
C51 C 0.2412(3) 0.7103(2) 0.7573(4) 0.058(5) Uani 1 1 d G
C52 C 0.2456(4) 0.6852(3) 0.7434(5) 0.094(8) Uani 1 1 d G
C53 C 0.2440(4) 0.66093(19) 0.7625(6) 0.114(10) Uani 1 1 d G
C54 C 0.2379(4) 0.6619(2) 0.7956(6) 0.099(8) Uani 1 1 d G
C55 C 0.2335(4) 0.6871(3) 0.8096(5) 0.088(7) Uani 1 1 d G
C56 C 0.2352(3) 0.7113(2) 0.7904(5) 0.066(5) Uani 1 1 d G
C61 C 0.2310(9) 0.7496(5) 0.5961(12) 0.144(11) Uiso 1 1 d G
C62 C 0.2073(6) 0.7454(6) 0.5448(10) 0.137(11) Uiso 1 1 d G
C63 C 0.2150(10) 0.7252(7) 0.5254(10) 0.26(2) Uiso 1 1 d G
C64 C 0.2466(12) 0.7091(6) 0.5573(18) 0.30(3) Uiso 1 1 d G
C65 C 0.2703(8) 0.7133(7) 0.6087(17) 0.32(3) Uiso 1 1 d G
C66 C 0.2626(8) 0.7336(8) 0.6281(8) 0.23(2) Uiso 1 1 d G
C71 C 0.1615(9) 0.8225(4) 0.4856(10) 0.116(9) Uiso 1 1 d G
C72 C 0.1973(7) 0.8151(6) 0.5079(9) 0.198(17) Uiso 1 1 d G
C73 C 0.2041(8) 0.8023(7) 0.4798(16) 0.27(3) Uiso 1 1 d G
C74 C 0.1750(13) 0.7969(6) 0.4294(16) 0.25(2) Uiso 1 1 d G
C75 C 0.1392(10) 0.8043(7) 0.4071(8) 0.23(2) Uiso 1 1 d G
C76 C 0.1324(6) 0.8171(6) 0.4352(11) 0.201(17) Uiso 1 1 d G
C81 C 0.0365(4) 0.8663(4) 0.5053(6) 0.106(8) Uiso 1 1 d G
C82 C 0.0080(6) 0.8472(3) 0.4787(7) 0.094(7) Uiso 1 1 d G
C83 C -0.0283(5) 0.8557(5) 0.4512(7) 0.150(12) Uiso 1 1 d G
C84 C -0.0362(5) 0.8833(5) 0.4502(9) 0.190(16) Uiso 1 1 d G
C85 C -0.0076(8) 0.9024(3) 0.4768(10) 0.188(16) Uiso 1 1 d G
C86 C 0.0287(6) 0.8939(4) 0.5043(8) 0.139(11) Uiso 1 1 d G
C91 C 0.1603(7) 0.9804(4) 0.8727(10) 0.104(8) Uiso 1 1 d G
C92 C 0.1350(5) 0.9953(6) 0.8290(7) 0.163(13) Uiso 1 1 d G
C93 C 0.1401(8) 1.0234(6) 0.8282(10) 0.23(2) Uiso 1 1 d G
C94 C 0.1705(10) 1.0365(4) 0.8712(14) 0.207(18) Uiso 1 1 d G
C95 C 0.1958(7) 1.0215(6) 0.9149(10) 0.182(15) Uiso 1 1 d G
C96 C 0.1907(6) 0.9935(6) 0.9157(7) 0.164(13) Uiso 1 1 d G
C101 C 0.1560(6) 1.0796(7) 0.4890(10) 0.171(14) Uiso 1 1 d G
C102 C 0.1514(10) 1.1055(7) 0.5007(10) 0.28(3) Uiso 1 1 d G
C103 C 0.1164(13) 1.1172(5) 0.4712(15) 0.29(3) Uiso 1 1 d G
C104 C 0.0861(8) 1.1030(7) 0.4300(13) 0.221(19) Uiso 1 1 d G
C105 C 0.0907(7) 1.0771(7) 0.4184(8) 0.161(13) Uiso 1 1 d G
C106 C 0.1257(10) 1.0654(4) 0.4479(12) 0.158(13) Uiso 1 1 d G
C111 C 0.1368(10) 1.0106(6) 0.6551(19) 0.213(18) Uiso 1 1 d G
C112 C 0.1049(12) 1.0192(7) 0.6084(13) 0.199(17) Uiso 1 1 d G
C113 C 0.0838(7) 1.0403(8) 0.6046(12) 0.201(17) Uiso 1 1 d G
C114 C 0.0945(11) 1.0527(5) 0.6476(19) 0.209(18) Uiso 1 1 d G
C115 C 0.1264(13) 1.0441(8) 0.6944(13) 0.29(3) Uiso 1 1 d G
C116 C 0.1476(8) 1.0230(9) 0.6981(11) 0.27(3) Uiso 1 1 d G
C121 C 0.0853(6) 0.8806(7) 0.7541(13) 0.184(15) Uiso 1 1 d G
C122 C 0.0556(10) 0.8670(5) 0.7112(11) 0.159(13) Uiso 1 1 d G
C123 C 0.0211(7) 0.8677(5) 0.6976(9) 0.156(12) Uiso 1 1 d G
C124 C 0.0165(8) 0.8820(7) 0.7269(14) 0.210(18) Uiso 1 1 d G
C125 C 0.0463(13) 0.8955(7) 0.7697(13) 0.29(3) Uiso 1 1 d G
C126 C 0.0807(10) 0.8948(6) 0.7833(9) 0.27(3) Uiso 1 1 d G
C131 C 0.1520(2) 0.8002(2) 0.8355(4) 0.035(3) Uiso 1 1 d G
C132 C 0.1228(3) 0.8038(2) 0.7845(3) 0.054(4) Uiso 1 1 d G
C133 C 0.0876(3) 0.7947(3) 0.7625(4) 0.089(7) Uiso 1 1 d G
C134 C 0.0816(3) 0.7820(3) 0.7915(6) 0.098(7) Uiso 1 1 d G
C135 C 0.1107(4) 0.7784(3) 0.8425(5) 0.112(8) Uiso 1 1 d G
C136 C 0.1459(3) 0.7875(3) 0.8645(3) 0.073(5) Uiso 1 1 d G
C141 C 0.3617(3) 0.73451(18) 0.8785(4) 0.049(4) Uani 1 1 d G
C142 C 0.3331(2) 0.7176(2) 0.8648(5) 0.086(7) Uani 1 1 d G
C143 C 0.3409(3) 0.6919(2) 0.8868(6) 0.089(7) Uani 1 1 d G
C144 C 0.3773(3) 0.6831(2) 0.9226(5) 0.093(8) Uani 1 1 d G
C145 C 0.4059(2) 0.7000(2) 0.9363(5) 0.082(7) Uani 1 1 d G
C146 C 0.3981(2) 0.7257(2) 0.9143(5) 0.064(5) Uani 1 1 d G
C151 C 0.3466(4) 0.7840(3) 0.6888(5) 0.052(4) Uiso 1 1 d G
C152 C 0.3454(4) 0.8080(2) 0.6666(6) 0.091(7) Uiso 1 1 d G
C153 C 0.3534(5) 0.8073(3) 0.6357(6) 0.115(9) Uiso 1 1 d G
C154 C 0.3627(5) 0.7825(5) 0.6270(7) 0.120(9) Uiso 1 1 d G
C155 C 0.3639(6) 0.7585(3) 0.6492(8) 0.184(15) Uiso 1 1 d G
C156 C 0.3559(5) 0.7592(2) 0.6801(7) 0.148(12) Uiso 1 1 d G
C161 C 0.2051(9) 0.9019(9) 0.5000(11) 0.214(19) Uiso 1 1 d G
C162 C 0.1958(10) 0.8751(8) 0.4821(16) 0.33(3) Uiso 1 1 d G
C163 C 0.2058(12) 0.8646(5) 0.4563(15) 0.32(3) Uiso 1 1 d G
C164 C 0.2252(11) 0.8809(9) 0.4483(12) 0.28(3) Uiso 1 1 d G
C165 C 0.2345(8) 0.9077(8) 0.4662(12) 0.22(2) Uiso 1 1 d G
C166 C 0.2245(8) 0.9182(5) 0.4921(10) 0.137(11) Uiso 1 1 d G
C171 C 0.0774(6) 0.9475(5) 0.5160(12) 0.133(10) Uiso 1 1 d G
C172 C 0.0533(11) 0.9515(6) 0.4646(12) 0.193(16) Uiso 1 1 d G
C173 C 0.0188(9) 0.9633(7) 0.4400(9) 0.27(3) Uiso 1 1 d G
C174 C 0.0086(7) 0.9712(7) 0.4668(17) 0.31(3) Uiso 1 1 d G
C175 C 0.0327(11) 0.9672(7) 0.5182(17) 0.27(3) Uiso 1 1 d G
C176 C 0.0671(9) 0.9553(6) 0.5428(8) 0.181(15) Uiso 1 1 d G
C181 C 0.1246(8) 0.9947(6) 0.4757(9) 0.070(11) Uiso 0.50 1 d PG
C182 C 0.0900(9) 1.0054(6) 0.4366(13) 0.101(15) Uiso 0.50 1 d PG
C183 C 0.0704(8) 0.9959(8) 0.3882(11) 0.15(2) Uiso 0.50 1 d PG
C184 C 0.0855(11) 0.9757(8) 0.3788(10) 0.122(18) Uiso 0.50 1 d PG
C185 C 0.1202(11) 0.9649(7) 0.4180(15) 0.15(2) Uiso 0.50 1 d PG
C186 C 0.1398(7) 0.9745(6) 0.4664(12) 0.093(14) Uiso 0.50 1 d PG
C18A C 0.1195(8) 1.0263(5) 0.5208(11) 0.059(9) Uiso 0.50 1 d PG
C18B C 0.0828(9) 1.0180(5) 0.4901(13) 0.13(2) Uiso 0.50 1 d PG
C18C C 0.0563(6) 1.0359(8) 0.4806(14) 0.19(3) Uiso 0.50 1 d PG
C18D C 0.0665(8) 1.0620(7) 0.5019(13) 0.101(15) Uiso 0.50 1 d PG
C18E C 0.1032(9) 1.0702(5) 0.5326(11) 0.070(11) Uiso 0.50 1 d PG
C18F C 0.1297(6) 1.0524(6) 0.5421(11) 0.111(17) Uiso 0.50 1 d PG
C191 C 0.1008(5) 0.9645(6) 0.7155(8) 0.118(9) Uiso 1 1 d G
C192 C 0.0832(10) 0.9882(5) 0.6874(12) 0.201(17) Uiso 1 1 d G
C193 C 0.0449(10) 0.9891(7) 0.6511(11) 0.31(3) Uiso 1 1 d G
C194 C 0.0242(6) 0.9663(10) 0.6430(10) 0.221(19) Uiso 1 1 d G
C195 C 0.0418(10) 0.9426(7) 0.6711(14) 0.29(3) Uiso 1 1 d G
C196 C 0.0801(10) 0.9417(5) 0.7073(12) 0.202(17) Uiso 1 1 d G
C201 C 0.2011(4) 0.8557(3) 0.9809(5) 0.074(6) Uiso 1 1 d G
C202 C 0.1782(4) 0.8336(3) 0.9688(5) 0.102(8) Uiso 1 1 d G
C203 C 0.1846(5) 0.8179(3) 1.0065(7) 0.125(9) Uiso 1 1 d G
C204 C 0.2140(5) 0.8243(3) 1.0563(6) 0.120(9) Uiso 1 1 d G
C205 C 0.2370(4) 0.8464(3) 1.0684(4) 0.096(7) Uiso 1 1 d G
C206 C 0.2305(4) 0.8621(3) 1.0307(5) 0.077(6) Uiso 1 1 d G
C211 C 0.2866(3) 0.81159(18) 0.9833(3) 0.041(4) Uani 1 1 d G
C212 C 0.2724(3) 0.8147(2) 1.0067(4) 0.061(5) Uani 1 1 d G
C213 C 0.2732(3) 0.7927(3) 1.0323(4) 0.069(6) Uani 1 1 d G
C214 C 0.2881(3) 0.7677(2) 1.0345(4) 0.062(5) Uani 1 1 d G
C215 C 0.3022(3) 0.76457(17) 1.0111(4) 0.052(4) Uani 1 1 d G
C216 C 0.3014(3) 0.7865(2) 0.9855(4) 0.043(4) Uani 1 1 d G
C221 C 0.3839(3) 0.78479(17) 0.9995(3) 0.045(4) Uiso 1 1 d G
C222 C 0.4089(3) 0.78428(18) 1.0515(3) 0.056(4) Uiso 1 1 d G
C223 C 0.4160(3) 0.7598(2) 1.0765(3) 0.059(5) Uiso 1 1 d G
C224 C 0.3982(3) 0.73576(18) 1.0496(4) 0.068(5) Uiso 1 1 d G
C225 C 0.3732(3) 0.73628(17) 0.9977(4) 0.066(5) Uiso 1 1 d G
C226 C 0.3661(3) 0.7608(2) 0.9726(3) 0.055(4) Uiso 1 1 d G
C231 C 0.4438(4) 0.7588(3) 0.8518(6) 0.062(5) Uiso 1 1 d G
C232 C 0.4690(4) 0.7454(3) 0.8974(5) 0.092(7) Uiso 1 1 d G
C233 C 0.4670(5) 0.7171(3) 0.9002(6) 0.114(9) Uiso 1 1 d G
C234 C 0.4398(6) 0.7021(3) 0.8574(9) 0.126(10) Uiso 1 1 d G
C235 C 0.4146(5) 0.7155(4) 0.8118(7) 0.198(17) Uiso 1 1 d G
C236 C 0.4166(5) 0.7438(4) 0.8090(5) 0.173(14) Uiso 1 1 d G
C241 C 0.4088(6) 0.8644(5) 0.7454(8) 0.109(8) Uiso 1 1 d G
C242 C 0.4371(6) 0.8455(4) 0.7658(7) 0.149(12) Uiso 1 1 d G
C243 C 0.4566(5) 0.8449(4) 0.7496(9) 0.215(19) Uiso 1 1 d G
C244 C 0.4477(6) 0.8632(5) 0.7131(9) 0.123(9) Uiso 1 1 d G
C245 C 0.4194(6) 0.8821(4) 0.6927(7) 0.148(12) Uiso 1 1 d G
C246 C 0.3999(5) 0.8827(4) 0.7089(8) 0.134(10) Uiso 1 1 d G
C251 C 0.3235(4) 0.9155(3) 0.6190(5) 0.063(5) Uiso 1 1 d G
C252 C 0.3112(4) 0.8906(3) 0.5934(6) 0.106(8) Uiso 1 1 d G
C253 C 0.3202(5) 0.8833(3) 0.5648(7) 0.141(11) Uiso 1 1 d G
C254 C 0.3414(5) 0.9008(4) 0.5619(6) 0.120(9) Uiso 1 1 d G
C255 C 0.3537(4) 0.9257(3) 0.5875(6) 0.097(7) Uiso 1 1 d G
C256 C 0.3447(4) 0.9330(2) 0.6160(5) 0.074(6) Uiso 1 1 d G
C261 C 0.2896(2) 0.9955(2) 0.5906(4) 0.048(4) Uani 1 1 d G
C262 C 0.3013(3) 0.9978(2) 0.5641(3) 0.054(4) Uani 1 1 d G
C263 C 0.3376(3) 1.0049(3) 0.5888(4) 0.069(5) Uani 1 1 d G
C264 C 0.3623(2) 1.0097(3) 0.6400(4) 0.068(5) Uani 1 1 d G
C265 C 0.3506(3) 1.0074(3) 0.6665(3) 0.063(5) Uani 1 1 d G
C266 C 0.3142(3) 1.0003(2) 0.6419(4) 0.056(5) Uani 1 1 d G
C271 C 0.2232(4) 1.0621(3) 0.6529(6) 0.074(6) Uiso 1 1 d G
C272 C 0.2235(4) 1.0883(3) 0.6375(6) 0.097(7) Uiso 1 1 d G
C273 C 0.2017(5) 1.1089(3) 0.6335(7) 0.112(8) Uiso 1 1 d G
C274 C 0.1797(5) 1.1033(4) 0.6449(7) 0.129(10) Uiso 1 1 d G
C275 C 0.1795(5) 1.0771(4) 0.6603(7) 0.140(11) Uiso 1 1 d G
C276 C 0.2012(5) 1.0565(3) 0.6643(6) 0.108(8) Uiso 1 1 d G
C281 C 0.2861(8) 1.0328(5) 0.8081(10) 0.121(9) Uiso 1 1 d G
C282 C 0.2723(6) 1.0594(6) 0.7971(9) 0.151(12) Uiso 1 1 d G
C283 C 0.2961(12) 1.0814(4) 0.8243(14) 0.219(19) Uiso 1 1 d G
C284 C 0.3337(11) 1.0767(8) 0.8626(14) 0.33(3) Uiso 1 1 d G
C285 C 0.3475(6) 1.0501(10) 0.8736(11) 0.42(5) Uiso 1 1 d G
C286 C 0.3237(9) 1.0281(6) 0.8464(13) 0.26(2) Uiso 1 1 d G
C291 C 0.2663(6) 1.0014(4) 0.9002(9) 0.113(8) Uiso 1 1 d G
C292 C 0.2472(6) 1.0236(6) 0.8683(7) 0.178(15) Uiso 1 1 d G
C293 C 0.2563(8) 1.0502(5) 0.8874(11) 0.202(17) Uiso 1 1 d G
C294 C 0.2846(9) 1.0545(4) 0.9384(13) 0.23(2) Uiso 1 1 d G
C295 C 0.3037(6) 1.0323(6) 0.9703(7) 0.158(13) Uiso 1 1 d G
C296 C 0.2946(6) 1.0057(5) 0.9512(8) 0.148(12) Uiso 1 1 d G
C301 C 0.2955(3) 0.91996(19) 1.0488(4) 0.040(4) Uiso 1 1 d G
C302 C 0.3055(4) 0.92960(19) 1.0930(4) 0.071(5) Uiso 1 1 d G
C303 C 0.3264(4) 0.9132(3) 1.1355(4) 0.106(8) Uiso 1 1 d G
C304 C 0.3374(4) 0.8872(3) 1.1339(4) 0.084(6) Uiso 1 1 d G
C305 C 0.3275(3) 0.87751(18) 1.0897(4) 0.058(5) Uiso 1 1 d G
C306 C 0.3065(3) 0.8939(2) 1.0471(3) 0.057(4) Uiso 1 1 d G
C311 C 0.3672(3) 0.9382(2) 1.0247(4) 0.050(4) Uiso 1 1 d G
C312 C 0.3710(4) 0.9631(3) 1.0093(4) 0.089(7) Uiso 1 1 d G
C313 C 0.3936(4) 0.9835(2) 1.0442(6) 0.116(9) Uiso 1 1 d G
C314 C 0.4125(4) 0.9791(2) 1.0945(5) 0.095(7) Uiso 1 1 d G
C315 C 0.4088(3) 0.9542(3) 1.1099(3) 0.076(6) Uiso 1 1 d G
C316 C 0.3861(3) 0.9337(2) 1.0750(4) 0.060(5) Uiso 1 1 d G
C321 C 0.4433(4) 0.9075(4) 1.0092(5) 0.067(5) Uiso 1 1 d G
C322 C 0.4360(5) 0.9325(4) 1.0199(8) 0.163(13) Uiso 1 1 d G
C323 C 0.4631(7) 0.9452(4) 1.0657(9) 0.159(13) Uiso 1 1 d G
C324 C 0.4975(6) 0.9328(5) 1.1008(6) 0.135(10) Uiso 1 1 d G
C325 C 0.5047(4) 0.9077(5) 1.0900(7) 0.198(17) Uiso 1 1 d G
C326 C 0.4776(6) 0.8951(3) 1.0442(8) 0.169(14) Uiso 1 1 d G
C331 C 0.4881(2) 0.8088(2) 1.0311(3) 0.040(4) Uani 1 1 d G
C332 C 0.47314(19) 0.8243(3) 1.0468(3) 0.074(6) Uani 1 1 d G
C333 C 0.4963(3) 0.8365(3) 1.0938(4) 0.105(9) Uani 1 1 d G
C334 C 0.5343(3) 0.8333(3) 1.1250(3) 0.065(5) Uani 1 1 d G
C335 C 0.54925(18) 0.8179(2) 1.1093(3) 0.052(4) Uani 1 1 d G
C336 C 0.5261(2) 0.8056(2) 1.0624(3) 0.048(4) Uani 1 1 d G
C341 C 0.0301(4) 0.8680(2) 0.5959(6) 0.085(6) Uiso 1 1 d G
C342 C 0.0387(3) 0.8413(3) 0.6142(4) 0.050(4) Uiso 1 1 d G
C343 C 0.0111(3) 0.8238(2) 0.6023(5) 0.070(5) Uiso 1 1 d G
C344 C -0.0252(3) 0.8331(3) 0.5721(5) 0.081(6) Uiso 1 1 d G
C345 C -0.0338(3) 0.8598(3) 0.5538(5) 0.110(8) Uiso 1 1 d G
C346 C -0.0062(4) 0.8773(2) 0.5657(6) 0.132(10) Uiso 1 1 d G
C351 C 0.0675(4) 0.6891(3) 0.4555(5) 0.057(4) Uiso 1 1 d G
C352 C 0.1042(3) 0.6820(3) 0.4828(4) 0.094(7) Uiso 1 1 d G
C353 C 0.1166(3) 0.6749(4) 0.4582(6) 0.119(9) Uiso 1 1 d G
C354 C 0.0922(5) 0.6750(4) 0.4063(6) 0.107(8) Uiso 1 1 d G
C355 C 0.0554(4) 0.6822(4) 0.3789(4) 0.118(9) Uiso 1 1 d G
C356 C 0.0430(3) 0.6892(3) 0.4035(5) 0.085(6) Uiso 1 1 d G
C361 C 0.5089(18) 0.8778(7) 0.925(3) 0.23(2) Uiso 1 1 d G
C362 C 0.5466(19) 0.8827(9) 0.9617(13) 0.26(3) Uiso 1 1 d G
C363 C 0.5670(9) 0.8901(9) 0.948(3) 0.40(4) Uiso 1 1 d G
C364 C 0.550(2) 0.8925(9) 0.898(3) 0.34(4) Uiso 1 1 d G
C365 C 0.512(2) 0.8877(10) 0.8614(16) 0.41(5) Uiso 1 1 d G
C366 C 0.4916(10) 0.8803(9) 0.875(2) 0.31(3) Uiso 1 1 d G
C371 C 0.3590(4) 1.0054(3) 0.7888(6) 0.065(5) Uiso 1 1 d G
C372 C 0.3913(6) 1.0021(4) 0.8383(7) 0.195(17) Uiso 1 1 d G
C373 C 0.4169(5) 1.0233(5) 0.8631(6) 0.211(18) Uiso 1 1 d G
C374 C 0.4103(5) 1.0479(4) 0.8385(9) 0.132(10) Uiso 1 1 d G
C375 C 0.3780(6) 1.0512(3) 0.7890(9) 0.142(11) Uiso 1 1 d G
C376 C 0.3523(4) 1.0300(4) 0.7642(5) 0.117(9) Uiso 1 1 d G
C381 C 0.4448(5) 0.9439(3) 0.8991(7) 0.209(18) Uiso 1 1 d GD
C382 C 0.4465(8) 0.9519(7) 0.9380(9) 0.27(3) Uiso 1 1 d GD
C383 C 0.4751(10) 0.9686(7) 0.9760(10) 0.43(5) Uiso 1 1 d GD
C384 C 0.5020(8) 0.9774(6) 0.9751(12) 0.40(4) Uiso 1 1 d GD
C385 C 0.5003(7) 0.9695(7) 0.9362(14) 0.38(4) Uiso 1 1 d GD
C386 C 0.4717(7) 0.9528(6) 0.8982(12) 0.29(3) Uiso 1 1 d GD

loop_
_atom_site_aniso_label
_atom_site_aniso_U_11
_atom_site_aniso_U_22
_atom_site_aniso_U_33
_atom_site_aniso_U_23
_atom_site_aniso_U_13
_atom_site_aniso_U_12
S1 0.054(3) 0.081(3) 0.055(3) -0.021(2) 0.041(2) -0.017(2)
S2 0.068(3) 0.042(3) 0.063(3) 0.021(2) 0.032(3) 0.000(2)
S3 0.096(4) 0.051(3) 0.049(3) 0.008(2) 0.050(3) 0.020(3)
S4 0.086(3) 0.049(3) 0.079(3) -0.018(2) 0.070(3) -0.013(2)
S5 0.079(3) 0.057(3) 0.061(3) 0.009(2) 0.046(3) 0.027(2)
S6 0.068(3) 0.052(3) 0.032(2) -0.0037(19) 0.023(2) -0.021(2)
S7 0.042(2) 0.067(3) 0.054(3) 0.015(2) 0.035(2) 0.006(2)
S8 0.052(3) 0.052(3) 0.060(3) 0.023(2) 0.037(2) 0.007(2)
S9 0.047(2) 0.046(2) 0.060(3) -0.011(2) 0.033(2) -0.0070(19)
S10 0.065(3) 0.060(3) 0.032(2) -0.010(2) 0.025(2) -0.023(2)
S11 0.041(2) 0.082(3) 0.035(2) 0.001(2) 0.023(2) 0.019(2)
S12 0.048(2) 0.044(2) 0.055(3) 0.0127(19) 0.036(2) 0.0023(19)
S13 0.071(3) 0.050(3) 0.054(3) 0.025(2) 0.048(3) 0.019(2)
S14 0.046(2) 0.049(2) 0.052(2) -0.004(2) 0.034(2) -0.0010(19)
S15 0.031(2) 0.057(3) 0.049(2) -0.023(2) 0.024(2) -0.0143(18)
S16 0.040(2) 0.050(2) 0.031(2) -0.0028(17) 0.0212(18) -0.0051(18)
S17 0.035(2) 0.045(2) 0.038(2) 0.0021(18) 0.0182(19) 0.0015(18)
S18 0.055(3) 0.058(3) 0.054(3) -0.026(2) 0.042(2) -0.028(2)
S19 0.0242(18) 0.053(2) 0.0279(19) 0.0115(17) 0.0145(17) 0.0062(16)
S20 0.053(2) 0.049(2) 0.044(2) 0.0005(19) 0.037(2) -0.0053(19)
S21 0.053(3) 0.053(3) 0.257(9) -0.037(4) 0.100(5) -0.012(3)
S22 0.096(4) 0.043(3) 0.108(4) 0.017(3) 0.081(4) 0.015(3)
S23 0.067(3) 0.079(4) 0.046(3) 0.025(2) 0.017(3) -0.022(3)
S24 0.064(3) 0.110(4) 0.047(3) 0.006(3) 0.035(3) 0.043(3)
S25 0.038(3) 0.112(5) 0.115(5) 0.073(4) 0.031(3) 0.002(3)
S26 0.049(3) 0.071(3) 0.062(3) 0.037(3) 0.026(2) -0.001(2)
S27 0.081(3) 0.042(3) 0.076(3) 0.014(2) 0.052(3) 0.003(2)
S28 0.066(3) 0.082(4) 0.044(3) 0.023(2) 0.013(3) -0.029(3)
S33 0.0194(16) 0.0312(18) 0.0192(16) -0.0010(14) 0.0090(14) -0.0015(14)
S34 0.0244(17) 0.0325(19) 0.0244(18) -0.0035(14) 0.0140(15) -0.0050(14)
S35 0.0289(19) 0.0298(19) 0.0256(18) 0.0000(15) 0.0133(16) 0.0012(15)
S36 0.037(2) 0.048(2) 0.036(2) -0.0082(18) 0.0199(19) -0.0147(18)
S37 0.0247(17) 0.0285(18) 0.0243(17) 0.0007(14) 0.0143(15) -0.0007(14)
S38 0.0278(18) 0.0288(18) 0.0255(18) 0.0031(14) 0.0146(16) -0.0029(14)
S39 0.0202(17) 0.0352(19) 0.0233(17) -0.0033(14) 0.0118(15) -0.0027(14)
S40 0.0327(19) 0.0311(19) 0.0241(18) -0.0002(15) 0.0149(16) -0.0045(15)
S41 0.0248(18) 0.037(2) 0.0256(18) 0.0043(15) 0.0154(16) 0.0021(15)
S42 0.036(2) 0.036(2) 0.039(2) 0.0106(17) 0.0189(19) -0.0021(17)
S43 0.0272(18) 0.041(2) 0.0252(18) -0.0039(15) 0.0147(16) 0.0005(16)
S44 0.0243(19) 0.062(3) 0.036(2) 0.0042(19) 0.0161(18) 0.0005(18)
S45 0.0266(18) 0.041(2) 0.0262(18) 0.0003(15) 0.0151(16) -0.0034(15)
S46 0.034(2) 0.037(2) 0.037(2) -0.0049(17) 0.0157(18) -0.0027(17)
S47 0.035(2) 0.054(2) 0.0235(19) 0.0008(17) 0.0155(17) -0.0011(18)
S48 0.0271(19) 0.040(2) 0.0285(19) -0.0066(16) 0.0148(16) -0.0076(16)
S49 0.0243(19) 0.053(2) 0.032(2) 0.0096(17) 0.0153(17) 0.0063(17)
S50 0.042(2) 0.044(2) 0.033(2) -0.0075(17) 0.0247(19) -0.0067(17)
S51 0.0254(18) 0.034(2) 0.0265(18) -0.0004(15) 0.0112(16) -0.0052(15)
S52 0.051(2) 0.044(2) 0.040(2) 0.0062(18) 0.025(2) -0.0075(19)
S53 0.045(2) 0.047(2) 0.033(2) -0.0089(17) 0.0238(19) -0.0053(18)
S54 0.0256(18) 0.042(2) 0.032(2) -0.0042(16) 0.0167(17) -0.0016(16)
S55 0.0257(19) 0.042(2) 0.035(2) 0.0053(17) 0.0146(17) 0.0042(16)
S56 0.047(2) 0.039(2) 0.029(2) -0.0026(16) 0.0202(19) -0.0070(18)
Cd1 0.0232(5) 0.0296(5) 0.0236(5) 0.0025(4) 0.0131(5) -0.0003(4)
Cd2 0.0216(5) 0.0340(6) 0.0213(5) -0.0015(4) 0.0107(4) -0.0006(4)
Cd3 0.0295(5) 0.0294(5) 0.0244(5) 0.0028(4) 0.0140(5) -0.0027(4)
Cd4 0.0239(5) 0.0302(5) 0.0231(5) -0.0008(4) 0.0131(4) -0.0031(4)
Cd5 0.0234(5) 0.0381(6) 0.0225(5) -0.0011(4) 0.0104(5) -0.0039(4)
Cd6 0.0246(5) 0.0319(6) 0.0257(5) 0.0030(4) 0.0129(5) 0.0007(4)
Cd7 0.0248(5) 0.0432(6) 0.0295(6) -0.0034(5) 0.0143(5) 0.0000(5)
Cd8 0.0332(6) 0.0413(6) 0.0309(6) 0.0031(5) 0.0137(5) -0.0044(5)
Cd9 0.0467(7) 0.0439(7) 0.0350(6) -0.0021(5) 0.0272(6) -0.0102(5)
Cd10 0.0308(6) 0.0344(6) 0.0286(6) -0.0007(4) 0.0147(5) -0.0053(5)
Cd11 0.0229(5) 0.0392(6) 0.0241(5) 0.0033(4) 0.0129(5) 0.0019(4)
Cd12 0.0239(5) 0.0373(6) 0.0274(5) -0.0045(4) 0.0145(5) -0.0056(4)
Cd13 0.0514(7) 0.0347(6) 0.0312(6) -0.0030(5) 0.0221(6) -0.0063(5)
Cd14 0.0257(5) 0.0353(6) 0.0293(6) -0.0034(4) 0.0148(5) -0.0036(4)
Cd15 0.0230(5) 0.0452(6) 0.0267(5) 0.0082(5) 0.0136(5) 0.0024(5)
Cd16 0.0400(6) 0.0480(7) 0.0346(6) -0.0116(5) 0.0255(5) -0.0145(5)
Cd17 0.0249(6) 0.0484(7) 0.0421(7) 0.0006(5) 0.0177(5) -0.0039(5)
Cd18 0.0377(6) 0.0385(6) 0.0299(6) 0.0011(5) 0.0169(5) -0.0093(5)
Cd19 0.0407(6) 0.0438(7) 0.0397(6) 0.0065(5) 0.0288(6) 0.0008(5)
Cd20 0.0499(7) 0.0455(7) 0.0467(7) -0.0099(5) 0.0363(6) -0.0068(5)
Cd21 0.0351(6) 0.0443(7) 0.0410(7) 0.0051(5) 0.0192(6) 0.0056(5)
Cd22 0.0259(5) 0.0483(7) 0.0306(6) 0.0054(5) 0.0162(5) 0.0064(5)
Cd23 0.0379(6) 0.0473(7) 0.0283(6) -0.0061(5) 0.0184(5) -0.0064(5)
Cd24 0.0321(6) 0.0448(7) 0.0361(6) -0.0114(5) 0.0222(5) -0.0103(5)
Cd25 0.0446(7) 0.0458(7) 0.0386(6) -0.0077(5) 0.0278(6) 0.0009(5)
Cd26 0.0357(6) 0.0532(7) 0.0316(6) 0.0025(5) 0.0213(5) 0.0072(5)
Cd27 0.0364(7) 0.0567(8) 0.0506(7) 0.0258(6) 0.0210(6) 0.0029(6)
Cd28 0.0475(7) 0.0462(7) 0.0522(7) 0.0163(6) 0.0312(6) 0.0007(6)
Cd29 0.0528(7) 0.0358(7) 0.0483(7) 0.0094(5) 0.0243(6) -0.0061(6)
Cd30 0.0424(6) 0.0393(6) 0.0378(6) -0.0033(5) 0.0287(6) -0.0042(5)
Cd31 0.0383(7) 0.0635(8) 0.0361(6) -0.0051(6) 0.0203(6) 0.0095(6)
Cd32 0.0508(7) 0.0534(8) 0.0616(8) 0.0302(6) 0.0388(7) 0.0123(6)
C1N 0.077(13) 0.064(12) 0.045(11) -0.017(9) 0.041(11) -0.038(10)
C2N 0.058(12) 0.059(12) 0.033(10) 0.006(8) 0.018(9) -0.022(10)
C3N 0.058(12) 0.087(15) 0.021(9) 0.006(10) 0.010(9) -0.034(11)
C4N 0.026(9) 0.070(12) 0.037(10) 0.019(9) 0.007(8) -0.016(8)
C5N 0.026(8) 0.054(10) 0.031(9) 0.008(8) 0.011(7) -0.010(7)
C6N 0.042(9) 0.059(11) 0.047(10) -0.002(8) 0.030(9) 0.011(8)
C7N 0.058(12) 0.069(13) 0.076(14) 0.010(10) 0.043(11) 0.013(10)
C8N 0.055(12) 0.068(13) 0.077(14) 0.011(11) 0.044(11) 0.012(10)
C9N 0.034(9) 0.069(12) 0.054(11) 0.023(9) 0.029(9) 0.017(8)
C10N 0.027(8) 0.052(10) 0.045(10) 0.006(8) 0.019(8) -0.005(7)
C11N 0.028(10) 0.077(14) 0.094(16) 0.023(13) 0.026(11) 0.001(9)
C12N 0.042(11) 0.072(14) 0.047(11) 0.008(10) 0.008(9) -0.017(10)
C13N 0.079(14) 0.054(11) 0.028(9) 0.002(8) 0.027(10) -0.008(9)
C14N 0.108(18) 0.058(14) 0.037(11) 0.005(9) 0.023(12) -0.028(13)
C15N 0.12(2) 0.13(3) 0.066(16) 0.020(17) 0.041(17) -0.05(2)
C16N 0.092(18) 0.11(2) 0.097(19) 0.036(17) 0.063(16) -0.006(16)
C17N 0.057(12) 0.108(17) 0.060(12) 0.027(12) 0.032(11) -0.017(11)
C18N 0.16(4) 0.055(12) 0.039(11) -0.015(12) 0.023(18) -0.029(15)
Fe1 0.0306(16) 0.0500(19) 0.0246(15) 0.000 0.0147(14) 0.000
N1 0.042(8) 0.053(8) 0.029(7) -0.002(6) 0.021(6) -0.009(7)
N2 0.033(7) 0.060(9) 0.033(7) 0.012(6) 0.021(6) 0.011(6)
N3 0.052(8) 0.050(9) 0.044(8) 0.006(6) 0.030(7) -0.006(7)
C21 0.036(8) 0.032(8) 0.039(9) -0.011(7) 0.026(8) -0.013(6)
C22 0.032(8) 0.040(9) 0.038(9) -0.007(7) 0.021(8) -0.004(7)
C23 0.032(8) 0.063(11) 0.050(10) -0.018(8) 0.027(8) -0.007(8)
C24 0.045(10) 0.077(12) 0.049(11) -0.002(9) 0.034(9) -0.003(9)
C25 0.038(9) 0.055(10) 0.047(10) -0.014(8) 0.028(8) -0.014(8)
C26 0.029(8) 0.049(9) 0.028(8) -0.002(7) 0.017(7) -0.005(7)
C41 0.038(8) 0.041(9) 0.035(8) 0.009(7) 0.029(7) 0.006(7)
C42 0.035(9) 0.034(9) 0.064(11) -0.008(8) 0.030(9) -0.008(7)
C43 0.060(11) 0.048(10) 0.061(12) 0.007(9) 0.043(10) -0.004(8)
C44 0.071(13) 0.053(11) 0.071(13) 0.016(10) 0.047(11) -0.001(10)
C45 0.080(13) 0.063(12) 0.045(10) 0.012(9) 0.042(10) 0.003(10)
C46 0.050(10) 0.052(10) 0.044(10) 0.012(8) 0.026(9) 0.010(8)
C51 0.031(9) 0.044(11) 0.053(11) 0.010(8) 0.008(8) -0.005(7)
C52 0.106(18) 0.038(12) 0.058(13) -0.007(10) 0.020(12) -0.012(11)
C53 0.104(19) 0.060(15) 0.071(16) -0.002(12) 0.012(15) -0.009(13)
C54 0.064(14) 0.10(2) 0.087(18) 0.028(15) 0.029(14) -0.002(13)
C55 0.061(13) 0.079(16) 0.108(18) 0.033(14) 0.048(13) 0.011(11)
C56 0.049(11) 0.063(12) 0.092(14) 0.038(11) 0.049(11) 0.011(9)
C141 0.031(9) 0.050(10) 0.049(10) 0.007(8) 0.019(8) 0.004(7)
C142 0.041(11) 0.052(12) 0.090(15) 0.021(11) 0.012(11) -0.006(9)
C143 0.059(13) 0.063(13) 0.094(16) 0.024(12) 0.029(12) 0.010(10)
C144 0.042(11) 0.066(13) 0.099(17) 0.031(12) 0.015(12) 0.009(10)
C145 0.039(11) 0.061(13) 0.107(17) 0.026(12) 0.032(11) 0.012(9)
C146 0.039(10) 0.048(11) 0.076(13) 0.016(9) 0.025(10) 0.011(8)
C211 0.026(8) 0.066(11) 0.020(7) 0.004(7) 0.011(7) -0.005(7)
C212 0.050(11) 0.098(15) 0.030(9) 0.009(9) 0.024(9) 0.008(10)
C213 0.044(11) 0.109(17) 0.039(10) 0.016(11) 0.021(9) 0.006(11)
C214 0.056(11) 0.070(13) 0.047(11) 0.010(9) 0.029(10) -0.008(10)
C215 0.046(10) 0.062(11) 0.047(10) 0.008(8) 0.031(9) -0.005(8)
C216 0.033(8) 0.044(9) 0.038(9) -0.007(7) 0.018(8) -0.012(7)
C261 0.061(11) 0.036(9) 0.065(12) 0.019(8) 0.049(10) 0.005(8)
C262 0.062(11) 0.043(10) 0.066(11) 0.011(8) 0.046(10) 0.013(8)
C263 0.085(15) 0.072(13) 0.073(14) -0.003(10) 0.062(13) -0.004(11)
C264 0.067(13) 0.065(12) 0.079(14) 0.008(10) 0.052(12) 0.002(10)
C265 0.059(12) 0.067(12) 0.069(12) 0.014(10) 0.045(11) -0.005(9)
C266 0.053(11) 0.051(10) 0.055(11) 0.020(9) 0.031(10) 0.007(8)
C331 0.024(8) 0.055(10) 0.028(8) 0.007(7) 0.012(7) 0.010(7)
C332 0.038(10) 0.144(19) 0.030(9) -0.015(11) 0.018(9) 0.018(11)
C333 0.036(11) 0.21(3) 0.050(12) -0.034(15) 0.018(10) 0.029(14)
C334 0.042(10) 0.094(15) 0.038(10) 0.006(9) 0.018(9) 0.017(10)
C335 0.045(10) 0.066(11) 0.048(10) 0.018(9) 0.032(9) 0.007(8)
C336 0.031(9) 0.064(11) 0.036(9) 0.000(8) 0.016(8) -0.003(8)

loop_
_atom_type_symbol
_atom_type_description
_atom_type_scat_dispersion_real
_atom_type_scat_dispersion_imag
_atom_type_scat_source
C C 0.0033 0.0016 'International Tables Vol C Tables 4.2.6.8 and 6.1.1.4'
H H 0.0000 0.0000 'International Tables Vol C Tables 4.2.6.8 and 6.1.1.4'
N N 0.0061 0.0033 'International Tables Vol C Tables 4.2.6.8 and 6.1.1.4'
S S 0.1246 0.1234 'International Tables Vol C Tables 4.2.6.8 and 6.1.1.4'
Fe Fe 0.3463 0.8444 'International Tables Vol C Tables 4.2.6.8 and 6.1.1.4'
Cd Cd -0.8075 1.2024 'International Tables Vol C Tables 4.2.6.8 and 6.1.1.4'

loop_
_geom_angle_atom_site_label_1
_geom_angle_atom_site_label_2
_geom_angle_atom_site_label_3
_geom_angle
_geom_angle_site_symmetry_1
_geom_angle_site_symmetry_3
C121 S1 Cd31 112.5(12) . .
C121 S1 Cd7 107.8(13) . .
Cd31 S1 Cd7 107.38(17) . .
C271 S2 Cd32 98.4(5) . .
C271 S2 Cd29 111.2(6) . .
Cd32 S2 Cd29 109.60(17) . .
C291 S3 Cd23 116.3(9) . .
C291 S3 Cd13 107.5(8) . .
Cd23 S3 Cd13 108.26(17) . .
C201 S4 Cd20 115.6(5) . .
C201 S4 Cd25 112.5(5) . .
Cd20 S4 Cd25 114.50(17) . .
C191 S5 Cd31 102.9(10) . .
C191 S5 Cd21 100.5(7) . .
Cd31 S5 Cd21 103.86(16) . .
C81 S6 Cd14 104.2(6) . .
C81 S6 Cd8 106.3(7) . .
Cd14 S6 Cd8 105.74(15) . .
C241 S7 Cd26 111.4(8) . .
C241 S7 Cd19 113.7(8) . .
Cd26 S7 Cd19 110.05(15) . .
C261 S8 Cd32 107.5(4) . .
C261 S8 Cd28 101.5(4) . .
Cd32 S8 Cd28 107.78(16) . .
C61 S9 Cd16 113.0(12) . .
C61 S9 Cd30 118.2(9) . .
Cd16 S9 Cd30 110.04(16) . .
C71 S10 Cd16 98.6(8) . .
C71 S10 Cd9 107.6(9) . .
Cd16 S10 Cd9 105.26(15) . .
C231 S11 Cd22 104.5(5) . .
C231 S11 Cd26 109.2(5) . .
Cd22 S11 Cd26 105.11(15) . .
C251 S12 Cd28 108.1(5) . .
C251 S12 Cd19 104.3(5) . .
Cd28 S12 Cd19 104.88(14) . .
C101 S13 Cd25 100.6(9) . 6_575
C101 S13 Cd32 113.1(10) . .
Cd25 S13 Cd32 125.91(18) 6_575 .
C151 S14 Cd26 102.2(5) . .
C151 S14 Cd30 104.5(5) . .
Cd26 S14 Cd30 103.92(15) . .
C351 S15 Cd22 109.4(5) . 8_465
C351 S15 Cd24 106.2(5) . .
Cd22 S15 Cd24 126.95(17) 8_465 .
C131 S16 Cd20 115.7(4) . .
C131 S16 Cd12 108.9(4) . .
Cd20 S16 Cd12 104.35(14) . .
Cd8 S17 Cd21 104.03(15) . .
Cd8 S17 Cd7 106.49(15) . .
Cd21 S17 Cd7 106.29(14) . .
C11 S18 Cd24 101.3(6) . .
C11 S18 Cd16 104.7(6) . .
Cd24 S18 Cd16 106.76(15) . .
C221 S19 Cd15 100.7(4) . .
C221 S19 Cd11 108.6(4) . .
Cd15 S19 Cd11 104.54(13) . .
Cd30 S20 Cd9 103.86(14) . .
Cd30 S20 Cd19 105.35(15) . .
Cd9 S20 Cd19 107.62(16) . .
C361 S21 Cd22 112.6(13) . .
C361 S21 Cd17 127(2) . .
Cd22 S21 Cd17 108.66(18) . .
C111 S22 Cd27 123.3(16) . .
C111 S22 Cd21 108.4(12) . .
Cd27 S22 Cd21 111.20(18) . .
C161 S23 Cd28 106.0(13) . .
C161 S23 Cd9 104.7(13) . .
Cd28 S23 Cd9 106.49(17) . .
C91 S24 Cd25 111.0(9) . .
C91 S24 Cd31 105.1(8) . .
Cd25 S24 Cd31 104.03(16) . .
C381 S25 Cd17 102.5(5) . .
C381 S25 Cd18 114.6(6) . .
Cd17 S25 Cd18 105.44(18) . .
C18A S26 C181 91.1(15) . .
C18A S26 Cd32 119.5(11) . .
C181 S26 Cd32 113.2(11) . .
C18A S26 Cd27 110.4(10) . .
C181 S26 Cd27 113.3(11) . .
Cd32 S26 Cd27 108.66(17) . .
C281 S27 Cd29 101.7(8) . .
C281 S27 Cd13 109.2(10) . .
Cd29 S27 Cd13 105.47(18) . .
C171 S28 Cd27 97.3(9) . .
C171 S28 Cd8 104.9(10) . .
Cd27 S28 Cd8 107.93(18) . .
Cd2 S33 Cd1 105.12(11) . .
Cd2 S33 Cd5 110.96(13) . .
Cd1 S33 Cd5 105.23(12) . .
Cd2 S33 Cd11 105.11(12) . .
Cd1 S33 Cd11 110.60(12) . .
Cd5 S33 Cd11 119.06(12) . .
Cd14 S34 Cd4 110.81(13) . .
Cd14 S34 Cd10 113.52(13) . .
Cd4 S34 Cd10 107.93(12) . .
Cd14 S34 Cd16 108.10(12) . .
Cd4 S34 Cd16 108.19(12) . .
Cd10 S34 Cd16 108.13(13) . .
Cd2 S35 Cd3 108.14(13) . .
Cd2 S35 Cd21 110.74(14) . .
Cd3 S35 Cd21 106.08(12) . .
Cd2 S35 Cd13 107.26(12) . .
Cd3 S35 Cd13 112.17(14) . .
Cd21 S35 Cd13 112.41(13) . .
C31 S36 Cd24 99.4(5) . .
C31 S36 Cd10 109.1(5) . .
Cd24 S36 Cd10 107.28(15) . .
Cd4 S37 Cd1 104.78(12) . .
Cd4 S37 Cd30 106.14(12) . .
Cd1 S37 Cd30 111.72(13) . .
Cd4 S37 Cd6 112.35(13) . .
Cd1 S37 Cd6 107.05(12) . .
Cd30 S37 Cd6 114.45(13) . .
Cd3 S38 Cd1 105.03(12) . .
Cd3 S38 Cd18 105.97(13) . .
Cd1 S38 Cd18 112.54(12) . .
Cd3 S38 Cd19 110.10(12) . .
Cd1 S38 Cd19 106.00(13) . .
Cd18 S38 Cd19 116.64(13) . .
Cd2 S39 Cd4 104.26(12) . .
Cd2 S39 Cd7 103.87(12) . .
Cd4 S39 Cd7 110.87(12) . .
Cd2 S39 Cd12 113.23(12) . .
Cd4 S39 Cd12 106.17(12) . .
Cd7 S39 Cd12 117.73(13) . .
Cd3 S40 Cd4 106.48(12) . .
Cd3 S40 Cd8 111.14(13) . .
Cd4 S40 Cd8 106.02(13) . .
Cd3 S40 Cd9 104.84(13) . .
Cd4 S40 Cd9 112.69(14) . .
Cd8 S40 Cd9 115.41(13) . .
Cd15 S41 Cd17 110.45(13) . .
Cd15 S41 Cd1 110.69(13) . .
Cd17 S41 Cd1 108.51(13) . .
Cd15 S41 Cd26 108.42(13) . .
Cd17 S41 Cd26 109.83(13) . .
Cd1 S41 Cd26 108.92(12) . .
Cd27 S42 Cd3 108.64(14) . .
Cd27 S42 Cd29 105.47(15) . .
Cd3 S42 Cd29 108.98(14) . .
Cd27 S42 Cd28 109.07(14) . .
Cd3 S42 Cd28 109.83(15) . .
Cd29 S42 Cd28 114.63(15) . .
Cd20 S43 Cd23 113.15(13) . .
Cd20 S43 Cd31 107.80(13) . .
Cd23 S43 Cd31 109.23(13) . .
Cd20 S43 Cd2 106.53(13) . .
Cd23 S43 Cd2 109.15(13) . .
Cd31 S43 Cd2 110.96(13) . .
C321 S44 Cd5 104.8(6) . .
C321 S44 Cd17 112.7(6) . .
Cd5 S44 Cd17 109.98(14) . .
Cd6 S45 Cd11 104.51(13) . .
Cd6 S45 Cd12 106.30(13) . .
Cd11 S45 Cd12 98.84(13) . .
C51 S46 Cd10 97.6(4) . .
C51 S46 Cd6 110.7(4) . .
Cd10 S46 Cd6 104.69(14) . .
C311 S47 Cd23 99.7(4) . .
C311 S47 Cd5 111.5(4) . .
Cd23 S47 Cd5 104.76(13) . .
C21 S48 Cd24 108.3(4) . .
C21 S48 Cd14 101.1(3) . .
Cd24 S48 Cd14 107.85(13) . .
C331 S49 Cd22 101.3(4) . .
C331 S49 Cd15 113.0(3) . .
Cd22 S49 Cd15 108.31(13) . .
C211 S50 Cd11 106.6(4) . .
C211 S50 Cd20 99.9(4) . .
Cd11 S50 Cd20 111.89(13) . .
C41 S51 Cd12 108.6(3) . .
C41 S51 Cd10 108.3(4) . .
Cd12 S51 Cd10 105.48(13) . .
C371 S52 Cd29 107.4(6) . .
C371 S52 Cd18 108.4(6) . .
Cd29 S52 Cd18 109.76(15) . .
C301 S53 Cd25 97.5(4) . .
C301 S53 Cd23 110.6(4) . .
Cd25 S53 Cd23 104.86(13) . .
C342 S54 Cd14 102.0(4) . .
C342 S54 Cd7 108.6(4) . .
Cd14 S54 Cd7 105.06(13) . .
C141 S55 Cd15 110.6(4) . .
C141 S55 Cd6 107.1(4) . .
Cd15 S55 Cd6 109.01(14) . .
Cd13 S56 Cd5 106.00(15) . .
Cd13 S56 Cd18 103.30(13) . .
Cd5 S56 Cd18 104.08(15) . .
S33 Cd1 S38 112.17(11) . .
S33 Cd1 S37 111.15(11) . .
S38 Cd1 S37 112.36(11) . .
S33 Cd1 S41 106.90(11) . .
S38 Cd1 S41 107.17(11) . .
S37 Cd1 S41 106.70(11) . .
S35 Cd2 S33 110.35(11) . .
S35 Cd2 S39 113.07(11) . .
S33 Cd2 S39 110.11(11) . .
S35 Cd2 S43 106.71(12) . .
S33 Cd2 S43 108.99(11) . .
S39 Cd2 S43 107.44(11) . .
S38 Cd3 S40 112.88(12) . .
S38 Cd3 S35 109.04(11) . .
S40 Cd3 S35 109.37(12) . .
S38 Cd3 S42 106.96(12) . .
S40 Cd3 S42 108.41(12) . .
S35 Cd3 S42 110.15(13) . .
S37 Cd4 S39 111.48(11) . .
S37 Cd4 S40 110.28(12) . .
S39 Cd4 S40 113.38(12) . .
S37 Cd4 S34 109.36(11) . .
S39 Cd4 S34 105.46(11) . .
S40 Cd4 S34 106.58(11) . .
S56 Cd5 S33 117.91(12) . .
S56 Cd5 S44 112.44(14) . .
S33 Cd5 S44 103.66(12) . .
S56 Cd5 S47 113.52(13) . .
S33 Cd5 S47 99.85(12) . .
S44 Cd5 S47 108.21(12) . .
S45 Cd6 S37 116.42(12) . .
S45 Cd6 S55 111.45(12) . .
S37 Cd6 S55 104.81(12) . .
S45 Cd6 S46 112.83(13) . .
S37 Cd6 S46 99.86(12) . .
S55 Cd6 S46 110.69(13) . .
S17 Cd7 S39 116.37(12) . .
S17 Cd7 S54 111.60(13) . .
S39 Cd7 S54 102.62(11) . .
S17 Cd7 S1 116.16(15) . .
S39 Cd7 S1 100.03(13) . .
S54 Cd7 S1 108.67(14) . .
S17 Cd8 S40 115.95(12) . .
S17 Cd8 S28 114.49(19) . .
S40 Cd8 S28 101.41(16) . .
S17 Cd8 S6 111.56(15) . .
S40 Cd8 S6 107.78(14) . .
S28 Cd8 S6 104.58(15) . .
S20 Cd9 S40 115.15(12) . .
S20 Cd9 S10 117.64(16) . .
S40 Cd9 S10 99.23(14) . .
S20 Cd9 S23 111.33(16) . .
S40 Cd9 S23 107.57(17) . .
S10 Cd9 S23 104.66(15) . .
S46 Cd10 S34 115.60(12) . .
S46 Cd10 S36 111.30(13) . .
S34 Cd10 S36 109.24(12) . .
S46 Cd10 S51 120.23(12) . .
S34 Cd10 S51 96.97(11) . .
S36 Cd10 S51 101.86(12) . .
S45 Cd11 S33 120.95(11) . .
S45 Cd11 S50 112.02(12) . .
S33 Cd11 S50 103.92(12) . .
S45 Cd11 S19 112.73(12) . .
S33 Cd11 S19 99.76(11) . .
S50 Cd11 S19 105.82(12) . .
S45 Cd12 S51 112.72(12) . .
S45 Cd12 S39 117.83(11) . .
S51 Cd12 S39 104.08(11) . .
S45 Cd12 S16 101.55(12) . .
S51 Cd12 S16 107.96(12) . .
S39 Cd12 S16 112.60(12) . .
S56 Cd13 S35 115.48(12) . .
S56 Cd13 S3 114.47(15) . .
S35 Cd13 S3 101.50(15) . .
S56 Cd13 S27 114.41(15) . .
S35 Cd13 S27 103.37(14) . .
S3 Cd13 S27 106.14(16) . .
S54 Cd14 S34 113.89(11) . .
S54 Cd14 S6 116.82(15) . .
S34 Cd14 S6 100.59(14) . .
S54 Cd14 S48 110.82(12) . .
S34 Cd14 S48 108.57(12) . .
S6 Cd14 S48 105.30(13) . .
S19 Cd15 S41 117.49(12) . .
S19 Cd15 S49 111.56(12) . .
S41 Cd15 S49 107.67(12) . .
S19 Cd15 S55 116.76(13) . .
S41 Cd15 S55 92.77(12) . .
S49 Cd15 S55 108.92(12) . .
S10 Cd16 S9 117.32(16) . .
S10 Cd16 S18 112.04(14) . .
S9 Cd16 S18 104.26(15) . .
S10 Cd16 S34 115.15(14) . .
S9 Cd16 S34 96.13(13) . .
S18 Cd16 S34 110.50(12) . .
S25 Cd17 S21 105.3(2) . .
S25 Cd17 S41 121.90(17) . .
S21 Cd17 S41 108.33(15) . .
S25 Cd17 S44 113.7(2) . .
S21 Cd17 S44 114.8(2) . .
S41 Cd17 S44 93.00(12) . .
S56 Cd18 S38 116.71(12) . .
S56 Cd18 S52 114.09(14) . .
S38 Cd18 S52 103.82(12) . .
S56 Cd18 S25 113.6(2) . .
S38 Cd18 S25 101.14(19) . .
S52 Cd18 S25 105.98(15) . .
S20 Cd19 S38 115.50(12) . .
S20 Cd19 S12 110.96(14) . .
S38 Cd19 S12 103.70(13) . .
S20 Cd19 S7 115.26(15) . .
S38 Cd19 S7 99.86(13) . .
S12 Cd19 S7 110.54(13) . .
S16 Cd20 S43 135.59(12) . .
S16 Cd20 S4 113.69(14) . .
S43 Cd20 S4 100.36(14) . .
S16 Cd20 S50 90.96(13) . .
S43 Cd20 S50 96.29(12) . .
S4 Cd20 S50 119.70(15) . .
S17 Cd21 S35 115.45(13) . .
S17 Cd21 S5 107.87(16) . .
S35 Cd21 S5 109.52(14) . .
S17 Cd21 S22 116.94(17) . .
S35 Cd21 S22 100.22(15) . .
S5 Cd21 S22 106.28(16) . .
S21 Cd22 S49 113.2(2) . .
S21 Cd22 S11 110.7(2) . .
S49 Cd22 S11 108.82(15) . .
S21 Cd22 S15 101.62(16) . 8_566
S49 Cd22 S15 109.39(12) . 8_566
S11 Cd22 S15 113.06(14) . 8_566
S47 Cd23 S43 115.34(13) . .
S47 Cd23 S53 108.43(13) . .
S43 Cd23 S53 111.66(12) . .
S47 Cd23 S3 122.04(16) . .
S43 Cd23 S3 91.12(15) . .
S53 Cd23 S3 107.21(14) . .
S18 Cd24 S48 111.53(14) . .
S18 Cd24 S36 111.04(14) . .
S48 Cd24 S36 110.68(13) . .
S18 Cd24 S15 104.90(13) . .
S48 Cd24 S15 118.53(12) . .
S36 Cd24 S15 99.45(14) . .
S53 Cd25 S13 106.82(14) . 6_576
S53 Cd25 S4 117.51(15) . .
S13 Cd25 S4 105.21(14) 6_576 .
S53 Cd25 S24 113.88(17) . .
S13 Cd25 S24 114.23(16) 6_576 .
S4 Cd25 S24 99.05(19) . .
S14 Cd26 S41 122.98(13) . .
S14 Cd26 S11 107.79(14) . .
S41 Cd26 S11 110.63(12) . .
S14 Cd26 S7 115.78(14) . .
S41 Cd26 S7 89.21(13) . .
S11 Cd26 S7 109.00(15) . .
S28 Cd27 S26 107.01(16) . .
S28 Cd27 S42 115.78(17) . .
S26 Cd27 S42 109.50(14) . .
S28 Cd27 S22 115.98(19) . .
S26 Cd27 S22 115.62(18) . .
S42 Cd27 S22 92.60(16) . .
S12 Cd28 S23 119.34(18) . .
S12 Cd28 S42 113.54(13) . .
S23 Cd28 S42 98.22(17) . .
S12 Cd28 S8 109.06(14) . .
S23 Cd28 S8 106.21(15) . .
S42 Cd28 S8 109.76(14) . .
S27 Cd29 S42 118.85(15) . .
S27 Cd29 S52 114.04(15) . .
S42 Cd29 S52 94.27(13) . .
S27 Cd29 S2 113.97(17) . .
S42 Cd29 S2 107.83(15) . .
S52 Cd29 S2 105.57(15) . .
S20 Cd30 S37 116.96(12) . .
S20 Cd30 S9 115.27(15) . .
S37 Cd30 S9 101.67(13) . .
S20 Cd30 S14 112.16(14) . .
S37 Cd30 S14 104.13(12) . .
S9 Cd30 S14 105.24(14) . .
S5 Cd31 S43 121.28(15) . .
S5 Cd31 S24 105.05(17) . .
S43 Cd31 S24 112.13(13) . .
S5 Cd31 S1 118.73(17) . .
S43 Cd31 S1 87.44(14) . .
S24 Cd31 S1 111.77(18) . .
S26 Cd32 S13 106.98(15) . .
S26 Cd32 S2 112.03(18) . .
S13 Cd32 S2 105.03(15) . .
S26 Cd32 S8 106.36(17) . .
S13 Cd32 S8 115.03(14) . .
S2 Cd32 S8 111.45(16) . .
N1 C1N C2N 119.8(18) . .
C3N C2N C1N 121.2(17) . .
C2N C3N C4N 119.0(16) . .
C5N C4N C3N 119.8(18) . .
C5N C4N C12N 118.5(18) . .
C3N C4N C12N 121.7(16) . .
C4N C5N N1 122.8(16) . .
C4N C5N C10N 122.4(16) . .
N1 C5N C10N 114.8(13) . .
N2 C6N C7N 121.6(15) . .
C6N C7N C8N 118.3(17) . .
C9N C8N C7N 119.1(16) . .
C8N C9N C10N 118.4(15) . .
C8N C9N C11N 123.4(17) . .
C10N C9N C11N 118.1(18) . .
N2 C10N C9N 124.1(16) . .
N2 C10N C5N 116.2(14) . .
C9N C10N C5N 119.7(15) . .
C12N C11N C9N 121.2(18) . .
C11N C12N C4N 120.0(17) . .
N3 C13N C13N 116.5(9) . 2_656
N3 C13N C14N 122.9(19) . .
C13N C13N C14N 120.7(15) 2_656 .
C18N C14N C15N 128(2) . .
C18N C14N C13N 118(3) . .
C15N C14N C13N 114(2) . .
C16N C15N C14N 124(2) . .
C15N C16N C17N 121(3) . .
N3 C17N C16N 116(2) . .
C18N C18N C14N 121.4(16) 2_656 .
N1 Fe1 N1 173.8(8) . 2_656
N1 Fe1 N3 90.0(5) . .
N1 Fe1 N3 94.6(5) 2_656 .
N1 Fe1 N3 94.6(5) . 2_656
N1 Fe1 N3 90.0(5) 2_656 2_656
N3 Fe1 N3 82.5(8) . 2_656
N1 Fe1 N2 82.6(5) . .
N1 Fe1 N2 92.9(5) 2_656 .
N3 Fe1 N2 94.8(5) . .
N3 Fe1 N2 176.2(6) 2_656 .
N1 Fe1 N2 92.9(5) . 2_656
N1 Fe1 N2 82.6(5) 2_656 2_656
N3 Fe1 N2 176.2(6) . 2_656
N3 Fe1 N2 94.8(5) 2_656 2_656
N2 Fe1 N2 88.0(7) . 2_656
C5N N1 C1N 117.5(13) . .
C5N N1 Fe1 113.2(10) . .
C1N N1 Fe1 129.2(12) . .
C6N N2 C10N 118.4(13) . .
C6N N2 Fe1 128.4(10) . .
C10N N2 Fe1 113.1(10) . .
C17N N3 C13N 122.2(15) . .
C17N N3 Fe1 125.5(13) . .
C13N N3 Fe1 112.3(11) . .
C12 C11 C16 120.0 . .
C12 C11 S18 118.6(14) . .
C16 C11 S18 121.4(14) . .
C13 C12 C11 120.0 . .
C12 C13 C14 120.0 . .
C15 C14 C13 120.0 . .
C16 C15 C14 120.0 . .
C15 C16 C11 120.0 . .
C22 C21 C26 120.0 . .
C22 C21 S48 117.4(5) . .
C26 C21 S48 122.5(5) . .
C23 C22 C21 120.0 . .
C22 C23 C24 120.0 . .
C25 C24 C23 120.0 . .
C26 C25 C24 120.0 . .
C25 C26 C21 120.0 . .
C32 C31 C36 120.0 . .
C32 C31 S36 117.0(8) . .
C36 C31 S36 123.0(8) . .
C31 C32 C33 120.0 . .
C34 C33 C32 120.0 . .
C33 C34 C35 120.0 . .
C36 C35 C34 120.0 . .
C35 C36 C31 120.0 . .
C42 C41 C46 120.0 . .
C42 C41 S51 117.8(5) . .
C46 C41 S51 122.2(5) . .
C43 C42 C41 120.0 . .
C42 C43 C44 120.0 . .
C45 C44 C43 120.0 . .
C44 C45 C46 120.0 . .
C45 C46 C41 120.0 . .
C52 C51 C56 120.0 . .
C52 C51 S46 118.8(8) . .
C56 C51 S46 121.2(8) . .
C51 C52 C53 120.0 . .
C52 C53 C54 120.0 . .
C53 C54 C55 120.0 . .
C56 C55 C54 120.0 . .
C55 C56 C51 120.0 . .
C62 C61 C66 120.0 . .
C62 C61 S9 127(3) . .
C66 C61 S9 113(3) . .
C63 C62 C61 120.0 . .
C64 C63 C62 120.0 . .
C63 C64 C65 120.0 . .
C64 C65 C66 120.0 . .
C65 C66 C61 120.0 . .
C72 C71 C76 120.0 . .
C72 C71 S10 119(2) . .
C76 C71 S10 121(2) . .
C71 C72 C73 120.0 . .
C74 C73 C72 120.0 . .
C75 C74 C73 120.0 . .
C74 C75 C76 120.0 . .
C75 C76 C71 120.0 . .
C82 C81 C86 120.0 . .
C82 C81 S6 118.1(14) . .
C86 C81 S6 121.8(13) . .
C83 C82 C81 120.0 . .
C82 C83 C84 120.0 . .
C85 C84 C83 120.0 . .
C84 C85 C86 120.0 . .
C85 C86 C81 120.0 . .
C92 C91 C96 120.0 . .
C92 C91 S24 119.7(18) . .
C96 C91 S24 120.3(19) . .
C93 C92 C91 120.0 . .
C92 C93 C94 120.0 . .
C95 C94 C93 120.0 . .
C94 C95 C96 120.0 . .
C95 C96 C91 120.0 . .
C102 C101 C106 120.0 . .
C102 C101 S13 119(3) . .
C106 C101 S13 121(3) . .
C103 C102 C101 120.0 . .
C102 C103 C104 120.0 . .
C105 C104 C103 120.0 . .
C104 C105 C106 120.0 . .
C105 C106 C101 120.0 . .
C112 C111 C116 120.0 . .
C112 C111 S22 123(3) . .
C116 C111 S22 117(3) . .
C113 C112 C111 120.0 . .
C112 C113 C114 120.0 . .
C115 C114 C113 120.0 . .
C114 C115 C116 120.0 . .
C115 C116 C111 120.0 . .
C122 C121 C126 120.0 . .
C122 C121 S1 125(3) . .
C126 C121 S1 114(3) . .
C121 C122 C123 120.0 . .
C124 C123 C122 120.0 . .
C125 C124 C123 120.0 . .
C126 C125 C124 120.0 . .
C125 C126 C121 120.0 . .
C132 C131 C136 120.0 . .
C132 C131 S16 122.8(7) . .
C136 C131 S16 116.9(7) . .
C131 C132 C133 120.0 . .
C132 C133 C134 120.0 . .
C133 C134 C135 120.0 . .
C136 C135 C134 120.0 . .
C135 C136 C131 120.0 . .
C142 C141 C146 120.0 . .
C142 C141 S55 121.0(6) . .
C146 C141 S55 119.0(6) . .
C143 C142 C141 120.0 . .
C142 C143 C144 120.0 . .
C145 C144 C143 120.0 . .
C144 C145 C146 120.0 . .
C145 C146 C141 120.0 . .
C152 C151 C156 120.0 . .
C152 C151 S14 122.2(10) . .
C156 C151 S14 117.8(10) . .
C151 C152 C153 120.0 . .
C152 C153 C154 120.0 . .
C155 C154 C153 120.0 . .
C156 C155 C154 120.0 . .
C155 C156 C151 120.0 . .
C162 C161 C166 120.0 . .
C162 C161 S23 116(3) . .
C166 C161 S23 123(3) . .
C161 C162 C163 120.0 . .
C162 C163 C164 120.0 . .
C165 C164 C163 120.0 . .
C164 C165 C166 120.0 . .
C165 C166 C161 120.0 . .
C172 C171 C176 120.0 . .
C172 C171 S28 113(2) . .
C176 C171 S28 127(2) . .
C173 C172 C171 120.0 . .
C172 C173 C174 120.0 . .
C175 C174 C173 120.0 . .
C174 C175 C176 120.0 . .
C175 C176 C171 120.0 . .
C182 C181 C186 120.0 . .
C182 C181 S26 125(2) . .
C186 C181 S26 115(2) . .
C183 C182 C181 120.0 . .
C182 C183 C184 120.0 . .
C183 C184 C185 120.0 . .
C184 C185 C186 120.0 . .
C185 C186 C181 120.0 . .
C18B C18A C18F 120.0 . .
C18B C18A S26 121(2) . .
C18F C18A S26 119(2) . .
C18C C18B C18A 120.0 . .
C18B C18C C18D 120.0 . .
C18E C18D C18C 120.0 . .
C18F C18E C18D 120.0 . .
C18E C18F C18A 120.0 . .
C192 C191 C196 120.0 . .
C192 C191 S5 118(2) . .
C196 C191 S5 122(2) . .
C193 C192 C191 120.0 . .
C194 C193 C192 120.0 . .
C193 C194 C195 120.0 . .
C196 C195 C194 120.0 . .
C195 C196 C191 120.0 . .
C202 C201 C206 120.0 . .
C202 C201 S4 120.1(10) . .
C206 C201 S4 119.9(10) . .
C203 C202 C201 120.0 . .
C202 C203 C204 120.0 . .
C205 C204 C203 120.0 . .
C204 C205 C206 120.0 . .
C205 C206 C201 120.0 . .
C212 C211 C216 120.0 . .
C212 C211 S50 117.2(6) . .
C216 C211 S50 122.7(6) . .
C211 C212 C213 120.0 . .
C214 C213 C212 120.0 . .
C213 C214 C215 120.0 . .
C216 C215 C214 120.0 . .
C215 C216 C211 120.0 . .
C222 C221 C226 120.0 . .
C222 C221 S19 118.5(6) . .
C226 C221 S19 121.5(6) . .
C223 C222 C221 120.0 . .
C222 C223 C224 120.0 . .
C225 C224 C223 120.0 . .
C224 C225 C226 120.0 . .
C225 C226 C221 120.0 . .
C232 C231 C236 120.0 . .
C232 C231 S11 121.1(11) . .
C236 C231 S11 118.8(11) . .
C231 C232 C233 120.0 . .
C234 C233 C232 120.0 . .
C233 C234 C235 120.0 . .
C236 C235 C234 120.0 . .
C235 C236 C231 120.0 . .
C242 C241 C246 120.0 . .
C242 C241 S7 119.6(15) . .
C246 C241 S7 120.4(15) . .
C243 C242 C241 120.0 . .
C242 C243 C244 120.0 . .
C245 C244 C243 120.0 . .
C244 C245 C246 120.0 . .
C245 C246 C241 120.0 . .
C252 C251 C256 120.0 . .
C252 C251 S12 124.6(9) . .
C256 C251 S12 115.3(9) . .
C251 C252 C253 120.0 . .
C252 C253 C254 120.0 . .
C255 C254 C253 120.0 . .
C256 C255 C254 120.0 . .
C255 C256 C251 120.0 . .
C262 C261 C266 120.0 . .
C262 C261 S8 117.2(6) . .
C266 C261 S8 122.8(6) . .
C261 C262 C263 120.0 . .
C264 C263 C262 120.0 . .
C263 C264 C265 120.0 . .
C266 C265 C264 120.0 . .
C265 C266 C261 120.0 . .
C272 C271 C276 120.0 . .
C272 C271 S2 116.4(10) . .
C276 C271 S2 123.5(10) . .
C273 C272 C271 120.0 . .
C272 C273 C274 120.0 . .
C273 C274 C275 120.0 . .
C274 C275 C276 120.0 . .
C275 C276 C271 120.0 . .
C282 C281 C286 120.0 . .
C282 C281 S27 116(2) . .
C286 C281 S27 124(2) . .
C283 C282 C281 120.0 . .
C284 C283 C282 120.0 . .
C283 C284 C285 120.0 . .
C284 C285 C286 120.0 . .
C285 C286 C281 120.0 . .
C292 C291 C296 120.0 . .
C292 C291 S3 116.9(19) . .
C296 C291 S3 123.1(19) . .
C291 C292 C293 120.0 . .
C294 C293 C292 120.0 . .
C295 C294 C293 120.0 . .
C294 C295 C296 120.0 . .
C295 C296 C291 120.0 . .
C302 C301 C306 120.0 . .
C302 C301 S53 117.0(6) . .
C306 C301 S53 123.0(6) . .
C301 C302 C303 120.0 . .
C304 C303 C302 120.0 . .
C303 C304 C305 120.0 . .
C306 C305 C304 120.0 . .
C305 C306 C301 120.0 . .
C312 C311 C316 120.0 . .
C312 C311 S47 121.7(7) . .
C316 C311 S47 118.2(7) . .
C311 C312 C313 120.0 . .
C314 C313 C312 120.0 . .
C315 C314 C313 120.0 . .
C314 C315 C316 120.0 . .
C315 C316 C311 120.0 . .
C322 C321 C326 120.0 . .
C322 C321 S44 127.0(13) . .
C326 C321 S44 111.9(13) . .
C323 C322 C321 120.0 . .
C324 C323 C322 120.0 . .
C323 C324 C325 120.0 . .
C326 C325 C324 120.0 . .
C325 C326 C321 120.0 . .
C332 C331 C336 120.0 . .
C332 C331 S49 121.9(5) . .
C336 C331 S49 118.1(5) . .
C333 C332 C331 120.0 . .
C332 C333 C334 120.0 . .
C335 C334 C333 120.0 . .
C334 C335 C336 120.0 . .
C335 C336 C331 120.0 . .
C342 C341 C346 120.0 . .
C341 C342 C343 120.0 . .
C341 C342 S54 121.7(8) . .
C343 C342 S54 118.2(8) . .
C342 C343 C344 120.0 . .
C345 C344 C343 120.0 . .
C344 C345 C346 120.0 . .
C345 C346 C341 120.0 . .
C352 C351 C356 120.0 . .
C352 C351 S15 117.8(9) . .
C356 C351 S15 122.1(9) . .
C351 C352 C353 120.0 . .
C354 C353 C352 120.0 . .
C355 C354 C353 120.0 . .
C354 C355 C356 120.0 . .
C355 C356 C351 120.0 . .
C362 C361 C366 120.00(6) . .
C362 C361 S21 125(6) . .
C366 C361 S21 114(6) . .
C361 C362 C363 120.0 . .
C364 C363 C362 120.00(8) . .
C363 C364 C365 120.0 . .
C366 C365 C364 120.0 . .
C365 C366 C361 120.00(5) . .
C372 C371 C376 120.0 . .
C372 C371 S52 122.0(12) . .
C376 C371 S52 117.7(12) . .
C373 C372 C371 120.0 . .
C372 C373 C374 120.0 . .
C373 C374 C375 120.0 . .
C374 C375 C376 120.0 . .
C375 C376 C371 120.0 . .
C382 C381 C386 120.0 . .
C382 C381 S25 120.1(8) . .
C386 C381 S25 119.9(8) . .
C381 C382 C383 120.0 . .
C384 C383 C382 120.0 . .
C383 C384 C385 120.0 . .
C386 C385 C384 120.0 . .
C385 C386 C381 120.0 . .

loop_
_geom_bond_atom_site_label_1
_geom_bond_atom_site_label_2
_geom_bond_distance
_geom_bond_site_symmetry_2
S1 C121 1.77(2) .
S1 Cd31 2.561(5) .
S1 Cd7 2.585(4) .
S2 C271 1.767(13) .
S2 Cd32 2.534(5) .
S2 Cd29 2.564(4) .
S3 C291 1.673(18) .
S3 Cd23 2.537(4) .
S3 Cd13 2.570(5) .
S4 C201 1.699(12) .
S4 Cd20 2.520(4) .
S4 Cd25 2.523(4) .
S5 C191 1.76(2) .
S5 Cd31 2.496(5) .
S5 Cd21 2.546(5) .
S6 C81 1.871(16) .
S6 Cd14 2.532(4) .
S6 Cd8 2.564(4) .
S7 C241 1.778(15) .
S7 Cd26 2.556(4) .
S7 Cd19 2.586(4) .
S8 C261 1.787(9) .
S8 Cd32 2.540(5) .
S8 Cd28 2.553(4) .
S9 C61 1.68(2) .
S9 Cd16 2.524(4) .
S9 Cd30 2.558(4) .
S10 C71 1.79(2) .
S10 Cd16 2.510(5) .
S10 Cd9 2.557(4) .
S11 C231 1.818(13) .
S11 Cd22 2.519(4) .
S11 Cd26 2.551(4) .
S12 C251 1.802(12) .
S12 Cd28 2.514(4) .
S12 Cd19 2.556(4) .
S13 C101 1.70(2) .
S13 Cd25 2.522(4) 6_575
S13 Cd32 2.528(4) .
S14 C151 1.791(12) .
S14 Cd26 2.511(4) .
S14 Cd30 2.560(4) .
S15 C351 1.800(11) .
S15 Cd22 2.535(4) 8_465
S15 Cd24 2.548(4) .
S16 C131 1.753(9) .
S16 Cd20 2.506(4) .
S16 Cd12 2.564(4) .
S17 Cd8 2.470(4) .
S17 Cd21 2.473(4) .
S17 Cd7 2.477(4) .
S18 C11 1.758(15) .
S18 Cd24 2.516(4) .
S18 Cd16 2.525(4) .
S19 C221 1.794(8) .
S19 Cd15 2.515(4) .
S19 Cd11 2.577(3) .
S20 Cd30 2.462(4) .
S20 Cd9 2.473(4) .
S20 Cd19 2.487(4) .
S21 C361 1.61(3) .
S21 Cd22 2.480(5) .
S21 Cd17 2.497(5) .
S22 C111 1.74(2) .
S22 Cd27 2.541(6) .
S22 Cd21 2.552(5) .
S23 C161 1.82(3) .
S23 Cd28 2.518(5) .
S23 Cd9 2.566(5) .
S24 C91 1.706(18) .
S24 Cd25 2.525(5) .
S24 Cd31 2.545(5) .
S25 C381 1.718(17) .
S25 Cd17 2.463(5) .
S25 Cd18 2.570(6) .
S26 C18A 1.64(2) .
S26 C181 1.66(2) .
S26 Cd32 2.510(5) .
S26 Cd27 2.516(4) .
S27 C281 1.74(2) .
S27 Cd29 2.525(5) .
S27 Cd13 2.572(4) .
S28 C171 1.79(2) .
S28 Cd27 2.492(5) .
S28 Cd8 2.551(5) .
S33 Cd2 2.512(3) .
S33 Cd1 2.517(3) .
S33 Cd5 2.543(3) .
S33 Cd11 2.547(3) .
S34 Cd14 2.523(3) .
S34 Cd4 2.523(3) .
S34 Cd10 2.524(3) .
S34 Cd16 2.526(3) .
S35 Cd2 2.508(4) .
S35 Cd3 2.519(4) .
S35 Cd21 2.526(3) .
S35 Cd13 2.533(3) .
S36 C31 1.772(11) .
S36 Cd24 2.541(4) .
S36 Cd10 2.545(4) .
S37 Cd4 2.515(3) .
S37 Cd1 2.520(3) .
S37 Cd30 2.536(3) .
S37 Cd6 2.548(3) .
S38 Cd3 2.512(3) .
S38 Cd1 2.518(3) .
S38 Cd18 2.546(3) .
S38 Cd19 2.550(4) .
S39 Cd2 2.516(3) .
S39 Cd4 2.517(3) .
S39 Cd7 2.552(3) .
S39 Cd12 2.555(3) .
S40 Cd3 2.517(3) .
S40 Cd4 2.518(3) .
S40 Cd8 2.542(4) .
S40 Cd9 2.544(4) .
S41 Cd15 2.520(3) .
S41 Cd17 2.523(4) .
S41 Cd1 2.527(3) .
S41 Cd26 2.528(4) .
S42 Cd27 2.521(4) .
S42 Cd3 2.531(4) .
S42 Cd29 2.531(4) .
S42 Cd28 2.534(4) .
S43 Cd20 2.518(4) .
S43 Cd23 2.518(4) .
S43 Cd31 2.527(4) .
S43 Cd2 2.533(4) .
S44 C321 1.746(15) .
S44 Cd5 2.564(4) .
S44 Cd17 2.571(4) .
S45 Cd6 2.470(4) .
S45 Cd11 2.471(4) .
S45 Cd12 2.483(4) .
S46 C51 1.785(9) .
S46 Cd10 2.505(4) .
S46 Cd6 2.589(4) .
S47 C311 1.779(10) .
S47 Cd23 2.514(4) .
S47 Cd5 2.576(4) .
S48 C21 1.783(7) .
S48 Cd24 2.527(4) .
S48 Cd14 2.558(3) .
S49 C331 1.778(8) .
S49 Cd22 2.519(4) .
S49 Cd15 2.552(3) .
S50 C211 1.796(8) .
S50 Cd11 2.559(4) .
S50 Cd20 2.607(4) .
S51 C41 1.783(7) .
S51 Cd12 2.551(3) .
S51 Cd10 2.566(4) .
S52 C371 1.753(14) .
S52 Cd29 2.556(4) .
S52 Cd18 2.556(4) .
S53 C301 1.787(9) .
S53 Cd25 2.508(4) .
S53 Cd23 2.537(4) .
S54 C342 1.804(10) .
S54 Cd14 2.509(4) .
S54 Cd7 2.561(4) .
S55 C141 1.792(8) .
S55 Cd15 2.577(4) .
S55 Cd6 2.580(4) .
S56 Cd13 2.474(4) .
S56 Cd5 2.478(4) .
S56 Cd18 2.483(4) .
Cd22 S15 2.535(4) 8_566
Cd25 S13 2.522(4) 6_576
C1N N1 1.39(2) .
C1N C2N 1.41(2) .
C2N C3N 1.38(3) .
C3N C4N 1.38(3) .
C4N C5N 1.38(2) .
C4N C12N 1.44(3) .
C5N N1 1.39(2) .
C5N C10N 1.42(2) .
C6N N2 1.341(19) .
C6N C7N 1.41(2) .
C7N C8N 1.43(3) .
C8N C9N 1.37(2) .
C9N C10N 1.38(2) .
C9N C11N 1.46(3) .
C10N N2 1.353(18) .
C11N C12N 1.36(3) .
C13N N3 1.37(2) .
C13N C13N 1.39(4) 2_656
C13N C14N 1.43(3) .
C14N C18N 1.41(3) .
C14N C15N 1.43(4) .
C15N C16N 1.31(4) .
C16N C17N 1.50(3) .
C17N N3 1.36(2) .
C18N C18N 1.38(6) 2_656
Fe1 N1 1.959(11) .
Fe1 N1 1.959(12) 2_656
Fe1 N3 1.978(13) .
Fe1 N3 1.978(13) 2_656
Fe1 N2 1.983(12) .
Fe1 N2 1.983(12) 2_656
C11 C12 1.3900 .
C11 C16 1.3900 .
C12 C13 1.3900 .
C13 C14 1.3900 .
C14 C15 1.3900 .
C15 C16 1.3900 .
C21 C22 1.3900 .
C21 C26 1.3900 .
C22 C23 1.3900 .
C23 C24 1.3900 .
C24 C25 1.3900 .
C25 C26 1.3900 .
C31 C32 1.3900 .
C31 C36 1.3900 .
C32 C33 1.3900 .
C33 C34 1.3900 .
C34 C35 1.3900 .
C35 C36 1.3900 .
C41 C42 1.3900 .
C41 C46 1.3900 .
C42 C43 1.3900 .
C43 C44 1.3900 .
C44 C45 1.3900 .
C45 C46 1.3900 .
C51 C52 1.3900 .
C51 C56 1.3900 .
C52 C53 1.3900 .
C53 C54 1.3900 .
C54 C55 1.3900 .
C55 C56 1.3900 .
C61 C62 1.3900 .
C61 C66 1.3900 .
C62 C63 1.3900 .
C63 C64 1.3900 .
C64 C65 1.3900 .
C65 C66 1.3900 .
C71 C72 1.3900 .
C71 C76 1.3900 .
C72 C73 1.3900 .
C73 C74 1.3900 .
C74 C75 1.3900 .
C75 C76 1.3900 .
C81 C82 1.3900 .
C81 C86 1.3900 .
C82 C83 1.3900 .
C83 C84 1.3900 .
C84 C85 1.3900 .
C85 C86 1.3900 .
C91 C92 1.3900 .
C91 C96 1.3900 .
C92 C93 1.3900 .
C93 C94 1.3900 .
C94 C95 1.3900 .
C95 C96 1.3900 .
C101 C102 1.3900 .
C101 C106 1.3900 .
C102 C103 1.3900 .
C103 C104 1.3900 .
C104 C105 1.3900 .
C105 C106 1.3900 .
C111 C112 1.3900 .
C111 C116 1.3900 .
C112 C113 1.3900 .
C113 C114 1.3900 .
C114 C115 1.3900 .
C115 C116 1.3900 .
C121 C122 1.3900 .
C121 C126 1.3900 .
C122 C123 1.3900 .
C123 C124 1.3900 .
C124 C125 1.3900 .
C125 C126 1.3900 .
C131 C132 1.3900 .
C131 C136 1.3900 .
C132 C133 1.3900 .
C133 C134 1.3900 .
C134 C135 1.3900 .
C135 C136 1.3900 .
C141 C142 1.3900 .
C141 C146 1.3900 .
C142 C143 1.3900 .
C143 C144 1.3900 .
C144 C145 1.3900 .
C145 C146 1.3900 .
C151 C152 1.3900 .
C151 C156 1.3900 .
C152 C153 1.3900 .
C153 C154 1.3900 .
C154 C155 1.3900 .
C155 C156 1.3900 .
C161 C162 1.3900 .
C161 C166 1.3900 .
C162 C163 1.3900 .
C163 C164 1.3900 .
C164 C165 1.3900 .
C165 C166 1.3900 .
C171 C172 1.3900 .
C171 C176 1.3900 .
C172 C173 1.3900 .
C173 C174 1.3900 .
C174 C175 1.3900 .
C175 C176 1.3900 .
C181 C182 1.3900 .
C181 C186 1.3900 .
C182 C183 1.3900 .
C183 C184 1.3900 .
C184 C185 1.3900 .
C185 C186 1.3900 .
C18A C18B 1.3900 .
C18A C18F 1.3900 .
C18B C18C 1.3900 .
C18C C18D 1.3900 .
C18D C18E 1.3900 .
C18E C18F 1.3900 .
C191 C192 1.3900 .
C191 C196 1.3900 .
C192 C193 1.3900 .
C193 C194 1.3900 .
C194 C195 1.3900 .
C195 C196 1.3900 .
C201 C202 1.3900 .
C201 C206 1.3900 .
C202 C203 1.3900 .
C203 C204 1.3900 .
C204 C205 1.3900 .
C205 C206 1.3900 .
C211 C212 1.3900 .
C211 C216 1.3900 .
C212 C213 1.3900 .
C213 C214 1.3900 .
C214 C215 1.3900 .
C215 C216 1.3900 .
C221 C222 1.3900 .
C221 C226 1.3900 .
C222 C223 1.3900 .
C223 C224 1.3900 .
C224 C225 1.3900 .
C225 C226 1.3900 .
C231 C232 1.3900 .
C231 C236 1.3900 .
C232 C233 1.3900 .
C233 C234 1.3900 .
C234 C235 1.3900 .
C235 C236 1.3900 .
C241 C242 1.3900 .
C241 C246 1.3900 .
C242 C243 1.3900 .
C243 C244 1.3900 .
C244 C245 1.3900 .
C245 C246 1.3900 .
C251 C252 1.3900 .
C251 C256 1.3900 .
C252 C253 1.3900 .
C253 C254 1.3900 .
C254 C255 1.3900 .
C255 C256 1.3900 .
C261 C262 1.3900 .
C261 C266 1.3900 .
C262 C263 1.3900 .
C263 C264 1.3900 .
C264 C265 1.3900 .
C265 C266 1.3900 .
C271 C272 1.3900 .
C271 C276 1.3900 .
C272 C273 1.3900 .
C273 C274 1.3900 .
C274 C275 1.3900 .
C275 C276 1.3900 .
C281 C282 1.3900 .
C281 C286 1.3900 .
C282 C283 1.3900 .
C283 C284 1.3900 .
C284 C285 1.3900 .
C285 C286 1.3900 .
C291 C292 1.3900 .
C291 C296 1.3900 .
C292 C293 1.3900 .
C293 C294 1.3900 .
C294 C295 1.3900 .
C295 C296 1.3900 .
C301 C302 1.3900 .
C301 C306 1.3900 .
C302 C303 1.3900 .
C303 C304 1.3900 .
C304 C305 1.3900 .
C305 C306 1.3900 .
C311 C312 1.3900 .
C311 C316 1.3900 .
C312 C313 1.3900 .
C313 C314 1.3900 .
C314 C315 1.3900 .
C315 C316 1.3900 .
C321 C322 1.3900 .
C321 C326 1.3900 .
C322 C323 1.3900 .
C323 C324 1.3900 .
C324 C325 1.3900 .
C325 C326 1.3900 .
C331 C332 1.3900 .
C331 C336 1.3900 .
C332 C333 1.3900 .
C333 C334 1.3900 .
C334 C335 1.3900 .
C335 C336 1.3900 .
C341 C342 1.3900 .
C341 C346 1.3900 .
C342 C343 1.3900 .
C343 C344 1.3900 .
C344 C345 1.3900 .
C345 C346 1.3900 .
C351 C352 1.3900 .
C351 C356 1.3900 .
C352 C353 1.3900 .
C353 C354 1.3900 .
C354 C355 1.3900 .
C355 C356 1.3900 .
C361 C362 1.3900 .
C361 C366 1.3900 .
C362 C363 1.3900 .
C363 C364 1.3900 .
C364 C365 1.3900 .
C365 C366 1.3900 .
C371 C372 1.3900 .
C371 C376 1.3900 .
C372 C373 1.3900 .
C373 C374 1.3900 .
C374 C375 1.3900 .
C375 C376 1.3900 .
C381 C382 1.3900 .
C381 C386 1.3900 .
C382 C383 1.3900 .
C383 C384 1.3900 .
C384 C385 1.3900 .
C385 C386 1.3900 .
